data_7134736
loop_
_publ_author_name
'Ma, Along'
'Ren, Yonggang'
'Zuo, Yang'
'Zhao, Jiaqi'
'Zhang, Shuo'
'Ma, Xiaoshuang'
'Wang, Shuxin'

_publ_section_title
;
 Regulating Ag-Cu synergy effect <i>via</i> Cu doping numbers to boost
 CO<sub>2</sub> electroreduction on Ag<sub>14</sub> nanoclusters.
;
_journal_issue 58
_journal_name_full 'Chemical communications (Cambridge, England)'
_journal_page_first 10772
_journal_page_last 10775
_journal_paper_doi 10.1039/d5cc02587g
_journal_volume 61
_journal_year 2025
_chemical_formula_moiety 'C156 H84 Ag14 F60 O12 P4 S12, [+ solvents]'
_chemical_formula_sum 'C159.73 H96.91 Ag14 Cl2 F60 O14.73 P4 S12'
_chemical_formula_weight 5481.40
_space_group_crystal_system monoclinic
_space_group_IT_number 14
_space_group_name_Hall '-P 2ybc'
_space_group_name_H-M_alt 'P 1 21/c 1'
_atom_sites_solution_hydrogens mixed
_atom_sites_solution_primary dual
_audit_creation_date 2024-12-13
_audit_creation_method
;
Olex2 1.5
(compiled 2024.02.16 svn.r378c4104 for OlexSys, GUI svn.r6928)
;
_audit_update_record
;
2024-12-31 deposited with the CCDC.	2025-06-11 downloaded from the CCDC.
;
_cell_angle_alpha 90
_cell_angle_beta 95.3950(10)
_cell_angle_gamma 90
_cell_formula_units_Z 4
_cell_length_a 19.3202(8)
_cell_length_b 19.1149(7)
_cell_length_c 49.181(2)
_cell_measurement_reflns_used 9747
_cell_measurement_temperature 170
_cell_measurement_theta_max 27.134
_cell_measurement_theta_min 2.315
_cell_volume 18082.3(12)
_computing_cell_refinement 'SAINT V8.40B (?, 2016)'
_computing_data_reduction 'SAINT V8.40B (?, 2016)'
_computing_molecular_graphics 'Olex2 1.5 (Dolomanov et al., 2009)'
_computing_publication_material 'Olex2 1.5 (Dolomanov et al., 2009)'
_computing_structure_refinement 'SHELXL 2018/3 (Sheldrick, 2015)'
_computing_structure_solution 'SHELXT  (Sheldrick, 2015)'
_diffrn_ambient_temperature 170
_diffrn_measured_fraction_theta_full 0.999
_diffrn_measured_fraction_theta_max 0.999
_diffrn_measurement_device_type 'Bruker APEX-II CCD'
_diffrn_radiation_type MoK\a
_diffrn_radiation_wavelength 0.71073
_diffrn_reflns_av_R_equivalents 0.0503
_diffrn_reflns_av_unetI/netI 0.0421
_diffrn_reflns_Laue_measured_fraction_full 0.999
_diffrn_reflns_Laue_measured_fraction_max 0.999
_diffrn_reflns_limit_h_max 22
_diffrn_reflns_limit_h_min -22
_diffrn_reflns_limit_k_max 21
_diffrn_reflns_limit_k_min -22
_diffrn_reflns_limit_l_max 58
_diffrn_reflns_limit_l_min -58
_diffrn_reflns_number 191046
_diffrn_reflns_point_group_measured_fraction_full 0.999
_diffrn_reflns_point_group_measured_fraction_max 0.999
_diffrn_reflns_theta_full 25.000
_diffrn_reflns_theta_max 25.000
_diffrn_reflns_theta_min 1.886
_diffrn_source_current 1.4
_diffrn_source_power 0.07
_diffrn_source_voltage 50.0
_exptl_absorpt_coefficient_mu 1.803
_exptl_absorpt_correction_T_max 0.1237
_exptl_absorpt_correction_T_min 0.0941
_exptl_absorpt_correction_type multi-scan
_exptl_absorpt_process_details
;
SADABS-2016/2 (Bruker,2016/2) was used for absorption correction.
wR2(int) was 0.0812 before and 0.0559 after correction.
The Ratio of minimum to maximum transmission is 0.7607.
The \l/2 correction factor is Not present.
;
_exptl_crystal_colour yellow
_exptl_crystal_colour_primary yellow
_exptl_crystal_density_diffrn 2.013
_exptl_crystal_description block
_exptl_crystal_F_000 10629
_exptl_crystal_size_max 0.15
_exptl_crystal_size_mid 0.1
_exptl_crystal_size_min 0.05
_refine_diff_density_max 1.013
_refine_diff_density_min -0.892
_refine_diff_density_rms 0.150
_refine_ls_extinction_method none
_refine_ls_goodness_of_fit_ref 1.197
_refine_ls_hydrogen_treatment constr
_refine_ls_matrix_type full
_refine_ls_number_parameters 2341
_refine_ls_number_reflns 31803
_refine_ls_number_restraints 3973
_refine_ls_restrained_S_all 1.133
_refine_ls_R_factor_all 0.0863
_refine_ls_R_factor_gt 0.0695
_refine_ls_shift/su_max 0.002
_refine_ls_shift/su_mean 0.000
_refine_ls_structure_factor_coef Fsqd
_refine_ls_weighting_details 'w=1/[\s^2^(Fo^2^)+285.0516P] where P=(Fo^2^+2Fc^2^)/3'
_refine_ls_weighting_scheme calc
_refine_ls_wR_factor_gt 0.1524
_refine_ls_wR_factor_ref 0.1566
_reflns_Friedel_coverage 0.000
_reflns_number_gt 25407
_reflns_number_total 31803
_reflns_threshold_expression 'I > 2\s(I)'
_cod_data_source_file d5cc02587g2.cif
_cod_data_source_block mal20240321b_0m
_cod_depositor_comments 'Adding full bibliography for 7134735--7134737.cif.'
_cod_original_cell_volume 18082.2(13)
_cod_database_code 7134736
_shelx_shelxl_version_number 2018/3
_shelx_space_group_comment
;
The symmetry employed for this shelxl refinement is uniquely defined
by the following loop, which should always be used as a source of
symmetry information in preference to the above space-group names.
They are only intended as comments.
;
_shelx_estimated_absorpt_t_max 0.915
_shelx_estimated_absorpt_t_min 0.774
_olex2_refinement_description
;
1. Fixed Uiso
 At 1.2 times of:
  All C(H) groups
 At 1.5 times of:
  All C(H,H,H) groups
2. Restrained distances
 O2-C39
 1.45 with sigma of 0.2
 O11-C77 = O3-C77
 1.4 with sigma of 0.02
 O11-C155 = O3-C157
 1.45 with sigma of 0.02
3. Uiso/Uaniso restraints and constraints
All non-hydrogen atoms have similar U: within 2A with sigma of 0.04 and sigma
for terminal atoms of 0.08 within 2A
C156 \\sim C81 \\sim C89 \\sim C149 \\sim C75 \\sim O11 \\sim C77 \\sim C155
\\sim O3 \\sim C157: within 2A with sigma of 0.001 and sigma for terminal atoms
of 0.002 within 2A
4. Rigid body (RIGU) restrains
 All non-hydrogen atoms
 with sigma for 1-2 distances of 0.004 and sigma for 1-3 distances of 0.004
5. Others
 Sof(C39)=Sof(H39A)=Sof(H39B)=Sof(H39C)=1-FVAR(1)
 Sof(C37)=Sof(H37A)=Sof(H37B)=Sof(H37C)=FVAR(1)
 Sof(O3)=Sof(C157)=Sof(H15D)=Sof(H15E)=Sof(H15F)=1-FVAR(2)
 Sof(O11)=Sof(C155)=Sof(H15A)=Sof(H15B)=Sof(H15C)=FVAR(2)
6.a Riding coordinates:
 C133(H13A,H13B,H13C)
6.b Aromatic/amide H refined with riding coordinates:
 C66(H66), C74(H74), C76(H76), C88(H88), C100(H100), C106(H106), C108(H108),
 C110(H110), C114(H114), C120(H120), C124(H124), C128(H128), C132(H132),
 C134(H134), C136(H136), C140(H140), C148(H148), C156(H156), C21(H21), C43(H43),
  C89(H89), C91(H91), C23(H23), C95(H95), C3(H3), C99(H99), C103(H103),
 C109(H109), C111(H111), C115(H115), C117(H117), C119(H119), C61(H61),
 C123(H123), C31(H31), C63(H63), C2(H2), C131(H131), C135(H135), C17(H17),
 C137(H137), C69(H69), C139(H139), C141(H141), C9(H9), C145(H145), C149(H149),
 C75(H75)
6.c Fitted hexagon refined as free rotating group:
 C104(C106,C108,C110,C112,C114), C130(C132,C134,C136,C138,C140)
6.d Idealised Me refined as rotating group:
 C45(H45A,H45B,H45C), C59(H59A,H59B,H59C), C127(H12A,H12B,H12C), C129(H12D,
 H12E,H12F), C67(H67A,H67B,H67C), C71(H71A,H71B,H71C), C143(H14A,H14B,H14C),
 C73(H73A,H73B,H73C), C147(H14D,H14E,H14F), C37(H37A,H37B,H37C), C155(H15A,H15B,
 H15C), C39(H39A,H39B,H39C), C157(H15D,H15E,H15F)
;
_smtbx_masks_special_details
;
A solvent mask was calculated and 368 electrons were 
found in a volume of 2152\%A^3^ in 2 voids per unit cell. 
This is consistent with the presence of 
[+ solvents] per formula unit 
which account for 364 electrons 
per unit cell.
;
_smtbx_masks_void_probe_radius 1.2
_smtbx_masks_void_truncation_radius 1.2
_olex2_submission_special_instructions 'No special instructions were received'

loop_
_space_group_symop_operation_xyz
'x, y, z'
'-x, y+1/2, -z+1/2'
'-x, -y, -z'
'x, -y-1/2, z-1/2'

loop_
_atom_site_label
_atom_site_type_symbol
_atom_site_fract_x
_atom_site_fract_y
_atom_site_fract_z
_atom_site_U_iso_or_equiv
_atom_site_adp_type
_atom_site_occupancy
_atom_site_site_symmetry_order
_atom_site_calc_flag
_atom_site_refinement_flags_posn
_atom_site_refinement_flags_adp
_atom_site_refinement_flags_occupancy
_atom_site_disorder_assembly
_atom_site_disorder_group
Ag1 Ag 0.23759(4) 0.80453(4) 0.65672(2) 0.03558(18) Uani 1 1 d . . . . .
Ag4 Ag 0.37017(4) 0.69107(4) 0.61509(2) 0.03507(18) Uani 1 1 d . . . . .
Ag6 Ag 0.23317(4) 0.74824(4) 0.60260(2) 0.03620(18) Uani 1 1 d . . . . .
Ag8 Ag 0.34621(4) 0.83730(4) 0.62297(2) 0.03535(18) Uani 1 1 d . . . . .
Ag10 Ag 0.37527(4) 0.74736(4) 0.66907(2) 0.03521(17) Uani 1 1 d . . . . .
Ag12 Ag 0.26206(4) 0.65889(4) 0.64916(2) 0.03562(18) Uani 1 1 d . . . . .
Ag14 Ag 0.40491(4) 0.59505(4) 0.66321(2) 0.03825(18) Uani 1 1 d . . . . .
Ag7 Ag 0.34398(4) 0.78166(4) 0.56537(2) 0.03869(19) Uani 1 1 d . . . . .
Ag2 Ag 0.11462(4) 0.71450(5) 0.63632(2) 0.0422(2) Uani 1 1 d . . . . .
Ag9 Ag 0.25411(4) 0.70428(5) 0.72099(2) 0.0439(2) Uani 1 1 d . . . . .
Ag5 Ag 0.18283(4) 0.93507(4) 0.60309(2) 0.0436(2) Uani 1 1 d . . . . .
Ag11 Ag 0.35343(5) 0.90190(5) 0.67968(2) 0.0455(2) Uani 1 1 d . . . . .
Ag3 Ag 0.24401(5) 0.56159(5) 0.58311(2) 0.0466(2) Uani 1 1 d . . . . .
Ag13 Ag 0.53538(4) 0.79280(5) 0.63503(2) 0.0472(2) Uani 1 1 d . . . . .
S1 S 0.15154(14) 0.74455(15) 0.68538(5) 0.0411(6) Uani 1 1 d . U . . .
S4 S 0.36190(14) 0.55806(14) 0.61439(5) 0.0399(6) Uani 1 1 d . U . . .
S6 S 0.30596(14) 0.60064(15) 0.69388(5) 0.0407(6) Uani 1 1 d . U . . .
S8 S 0.25627(14) 0.68312(14) 0.55896(5) 0.0396(6) Uani 1 1 d . U . . .
S10 S 0.34442(14) 0.80239(15) 0.71318(5) 0.0417(6) Uani 1 1 d . U . . .
S12 S 0.46172(13) 0.75164(15) 0.58940(5) 0.0401(6) Uani 1 1 d . U . . .
S3 S 0.29359(14) 0.89731(14) 0.57951(5) 0.0392(6) Uani 1 1 d . U . . .
S7 S 0.16174(14) 0.59850(15) 0.62095(5) 0.0414(6) Uani 1 1 d . U . . .
S2 S 0.49473(13) 0.69207(15) 0.66744(5) 0.0403(6) Uani 1 1 d . U . . .
S9 S 0.11718(14) 0.81248(14) 0.60221(5) 0.0413(6) Uani 1 1 d . U . . .
S5 S 0.23758(15) 0.93745(15) 0.65404(5) 0.0415(6) Uani 1 1 d . U . . .
S11 S 0.45240(14) 0.89298(15) 0.64910(6) 0.0439(6) Uani 1 1 d . U . . .
P1 P 0.22247(15) 0.68482(15) 0.76663(5) 0.0417(7) Uani 1 1 d . U . . .
P4 P 0.11534(16) 1.03273(15) 0.58358(6) 0.0453(7) Uani 1 1 d . U . . .
P2 P 0.65858(15) 0.80883(17) 0.63188(6) 0.0478(7) Uani 1 1 d . U . . .
P3 P 0.20587(18) 0.46195(18) 0.55574(6) 0.0534(8) Uani 1 1 d . U . . .
F1 F 0.3032(4) 1.0415(3) 0.60474(13) 0.0551(17) Uani 1 1 d . U . . .
F4 F 0.2276(3) 0.4565(3) 0.62911(12) 0.0501(15) Uani 1 1 d . U . . .
F6 F 0.1884(3) 0.8520(4) 0.72961(13) 0.0576(17) Uani 1 1 d . U . . .
F8 F 0.5169(4) 0.5738(3) 0.70747(14) 0.0619(19) Uani 1 1 d . U . . .
F10 F 0.1631(3) 0.5688(4) 0.71073(14) 0.0596(17) Uani 1 1 d . U . . .
F12 F 0.5704(4) 0.8123(3) 0.69685(13) 0.0629(19) Uani 1 1 d . U . . .
F14 F 0.1297(4) 0.8688(4) 0.54592(13) 0.0655(19) Uani 1 1 d . U . . .
F16 F 0.0342(3) 0.5882(4) 0.65178(14) 0.0588(17) Uani 1 1 d . U . . .
F18 F 0.3951(4) 0.9047(3) 0.53643(13) 0.0613(18) Uani 1 1 d . U . . .
F20 F 0.0017(3) 0.7747(4) 0.66752(15) 0.0666(19) Uani 1 1 d . U . . .
F22 F 0.4423(4) 0.7301(4) 0.52861(12) 0.0629(19) Uani 1 1 d . U . . .
F24 F 0.5688(3) 0.6424(3) 0.60807(13) 0.0570(17) Uani 1 1 d . U . . .
F26 F 0.3649(3) 0.4581(3) 0.68457(14) 0.0587(17) Uani 1 1 d . U . . .
F28 F 0.3796(4) 0.5572(4) 0.55384(13) 0.0642(19) Uani 1 1 d . U . . .
F30 F 0.0804(4) 0.9408(4) 0.64742(14) 0.067(2) Uani 1 1 d . U . . .
F32 F 0.1102(4) 0.6262(4) 0.54964(16) 0.070(2) Uani 1 1 d . U . . .
F34 F 0.2676(4) 0.7772(4) 0.51041(13) 0.068(2) Uani 1 1 d . U . . .
F36 F -0.0085(4) 0.7177(4) 0.59404(16) 0.071(2) Uani 1 1 d . U . . .
F38 F 0.4098(4) 0.6762(4) 0.74253(13) 0.0596(17) Uani 1 1 d . U . . .
F40 F 0.6436(4) 0.5641(4) 0.57682(17) 0.079(2) Uani 1 1 d . U . . .
F42 F 0.3670(4) 1.1532(3) 0.58689(14) 0.0647(19) Uani 1 1 d . U . . .
F44 F 0.1124(4) 0.4445(4) 0.72341(16) 0.080(2) Uani 1 1 d . U . . .
F46 F 0.1719(4) 0.3421(4) 0.64836(15) 0.071(2) Uani 1 1 d . U . . .
F48 F 0.6527(5) 0.8080(4) 0.74383(15) 0.084(3) Uani 1 1 d . U . . .
F50 F 0.4611(5) 1.0166(4) 0.52013(16) 0.084(3) Uani 1 1 d . U . . .
F52 F 0.5201(4) 0.9242(4) 0.59758(14) 0.0669(19) Uani 1 1 d . U . . .
F54 F 0.4238(5) 1.0374(4) 0.67097(15) 0.079(2) Uani 1 1 d . U . . .
F56 F 0.6670(5) 0.6887(5) 0.77290(15) 0.093(3) Uani 1 1 d . U . . .
F58 F 0.5971(5) 0.5726(4) 0.75483(15) 0.084(3) Uani 1 1 d . U . . .
F60 F 0.4705(5) 0.4840(4) 0.52817(15) 0.086(3) Uani 1 1 d . U . . .
F15 F 0.4976(4) 0.6756(5) 0.78765(16) 0.088(3) Uani 1 1 d . U . . .
F31 F 0.4852(4) 0.4773(5) 0.63857(15) 0.080(2) Uani 1 1 d . U . . .
F2 F -0.0822(4) 0.8663(5) 0.68904(19) 0.089(3) Uani 1 1 d . U . . .
F33 F 0.3120(5) 0.3348(4) 0.69638(17) 0.081(2) Uani 1 1 d . U . . .
F17 F 0.4469(5) 1.1423(4) 0.54440(17) 0.087(3) Uani 1 1 d . U . . .
F35 F 0.6185(5) 0.5670(4) 0.52154(18) 0.089(3) Uani 1 1 d . U . . .
F9 F 0.1026(4) 0.9397(5) 0.75239(15) 0.082(2) Uani 1 1 d . U . . .
F37 F -0.0325(4) 0.9484(5) 0.73252(18) 0.094(3) Uani 1 1 d . U . . .
F19 F 0.0387(5) 0.8578(5) 0.50182(15) 0.102(3) Uani 1 1 d . U . . .
F39 F 0.0480(5) 0.3480(4) 0.6699(2) 0.094(3) Uani 1 1 d . U . . .
F5 F 0.4225(4) 0.9214(4) 0.73970(17) 0.081(2) Uani 1 1 d . U . . .
F41 F 0.5153(5) 0.6502(5) 0.49802(15) 0.088(3) Uani 1 1 d . U . . .
F21 F -0.0185(4) 0.4726(5) 0.67247(19) 0.091(3) Uani 1 1 d . U . . .
O1 O -0.0383(4) 0.6892(6) 0.73095(19) 0.073(2) Uani 1 1 d . U . . .
F43 F 0.2740(5) 1.0187(5) 0.70537(16) 0.097(3) Uani 1 1 d . U . . .
F11 F 0.5635(5) 1.0483(5) 0.58084(18) 0.104(3) Uani 1 1 d . U . . .
O4 O 0.2537(5) 1.0265(6) 0.49859(18) 0.076(3) Uani 1 1 d . U . . .
F45 F 0.1869(5) 0.3263(4) 0.71690(19) 0.095(3) Uani 1 1 d . U . . .
O6 O -0.1078(4) 0.8841(5) 0.5866(2) 0.071(2) Uani 1 1 d . U . . .
O8 O -0.0364(5) 0.4789(6) 0.5923(2) 0.080(3) Uani 1 1 d . U . . .
O10 O 0.6302(7) 0.8021(6) 0.52635(19) 0.091(3) Uani 1 1 d . U . . .
F23 F 0.1771(5) 0.7904(6) 0.46645(16) 0.113(3) Uani 1 1 d . U . . .
F47 F -0.0042(5) 1.0185(6) 0.6749(2) 0.113(3) Uani 1 1 d . U . . .
F3 F 0.0222(4) 0.6377(6) 0.5048(2) 0.114(3) Uani 1 1 d . U . . .
F49 F 0.5107(6) 0.9212(5) 0.7852(2) 0.122(4) Uani 1 1 d . U . . .
F25 F 0.4632(7) 1.1599(5) 0.6522(2) 0.124(4) Uani 1 1 d . U . . .
F51 F -0.0958(4) 0.7033(6) 0.5495(2) 0.116(4) Uani 1 1 d . U . . .
O12 O 0.4017(6) 0.3115(5) 0.6040(2) 0.091(3) Uani 1 1 d . U . . .
C1 C 0.5414(5) 0.6917(6) 0.7000(2) 0.041(2) Uani 1 1 d . U . . .
C4 C 0.2026(6) 0.5119(6) 0.7079(2) 0.044(2) Uani 1 1 d . U . . .
F13 F -0.0752(5) 0.7758(6) 0.50292(19) 0.123(4) Uani 1 1 d . U . . .
C6 C 0.2672(5) 0.5189(5) 0.69835(18) 0.0342(19) Uani 1 1 d . U . . .
F53 F 0.5483(5) 0.7970(6) 0.80964(18) 0.120(4) Uani 1 1 d . U . . .
F27 F 0.5696(6) 0.4072(5) 0.5571(2) 0.128(4) Uani 1 1 d . U . . .
C8 C 0.5500(6) 0.6321(6) 0.7159(2) 0.047(2) Uani 1 1 d . U . . .
C10 C 0.5766(6) 0.7517(6) 0.7104(2) 0.044(2) Uani 1 1 d . U . . .
O13 O 0.2562(7) 0.5971(6) 0.4693(2) 0.096(3) Uani 1 1 d . U . . .
C12 C 0.0988(5) 0.8076(6) 0.6985(2) 0.041(2) Uani 1 1 d . U . . .
F55 F 0.5765(6) 0.4058(7) 0.6121(2) 0.149(5) Uani 1 1 d . U . . .
O7 O 0.2070(9) 1.1853(6) 0.6657(2) 0.112(4) Uani 1 1 d . U . . .
C14 C 0.1809(6) 0.9784(5) 0.6751(2) 0.043(2) Uani 1 1 d . U . . .
O2 O 0.7036(6) 0.5837(6) 0.6858(3) 0.104(4) Uani 1 1 d D U . . .
C16 C 0.4273(6) 0.5189(6) 0.5689(2) 0.047(2) Uani 1 1 d . U . . .
C18 C 0.3412(6) 1.0333(6) 0.58312(19) 0.041(2) Uani 1 1 d . U . . .
C20 C 0.3446(6) 0.9682(6) 0.57084(19) 0.042(2) Uani 1 1 d . U . . .
C22 C 0.5044(5) 0.6904(5) 0.5696(2) 0.037(2) Uani 1 1 d . U . . .
C24 C 0.4926(6) 0.6904(6) 0.5416(2) 0.048(2) Uani 1 1 d . U . . .
C26 C 0.6860(6) 0.7784(6) 0.5992(2) 0.050(2) Uani 1 1 d . U . . .
C28 C 0.3020(6) 0.4570(6) 0.6945(2) 0.045(2) Uani 1 1 d . U . . .
C30 C 0.0697(6) 0.5275(6) 0.6504(2) 0.049(2) Uani 1 1 d . U . . .
C32 C 0.1213(6) 0.8526(6) 0.7196(2) 0.048(2) Uani 1 1 d . U . . .
C34 C 0.4717(6) 0.9753(7) 0.6352(2) 0.051(2) Uani 1 1 d . U . . .
C36 C 0.0285(6) 0.8149(6) 0.6886(2) 0.048(2) Uani 1 1 d . U . . .
C38 C 0.1658(6) 0.4617(6) 0.6389(2) 0.043(2) Uani 1 1 d . U . . .
O9 O 0.3424(6) 0.9107(5) 0.8007(2) 0.096(3) Uani 1 1 d . U . . .
C40 C 0.2076(7) 0.7411(7) 0.5098(2) 0.057(3) Uani 1 1 d . U . . .
C42 C 0.0628(6) 0.7941(6) 0.5719(2) 0.046(2) Uani 1 1 d . U . . .
C44 C 0.5555(6) 0.6459(6) 0.5810(2) 0.046(2) Uani 1 1 d . U . . .
C46 C 0.1324(6) 0.7097(7) 0.7697(2) 0.054(3) Uani 1 1 d . U . . .
C48 C -0.0161(6) 0.8620(7) 0.6999(3) 0.060(3) Uani 1 1 d . U . . .
C50 C 0.0728(6) 0.8302(6) 0.5480(2) 0.052(3) Uani 1 1 d . U . . .
C52 C 0.1295(6) 0.6657(7) 0.5289(3) 0.058(3) Uani 1 1 d . U . . .
F7 F 0.5352(7) 1.1683(5) 0.6081(2) 0.133(4) Uani 1 1 d . U . . .
C54 C 0.1321(5) 0.5253(5) 0.63866(19) 0.036(2) Uani 1 1 d . U . . .
C56 C 0.4736(8) 0.4820(7) 0.5555(3) 0.067(3) Uani 1 1 d . U . . .
C58 C 0.4330(6) 0.7384(6) 0.7526(2) 0.048(2) Uani 1 1 d . U . . .
C60 C 0.1083(7) 0.9798(6) 0.6682(2) 0.053(2) Uani 1 1 d . U . . .
C62 C 0.1934(6) 0.6986(7) 0.5315(2) 0.053(3) Uani 1 1 d . U . . .
C64 C 0.4120(5) 0.8001(6) 0.73950(19) 0.041(2) Uani 1 1 d . U . . .
C66 C 0.0820(6) 0.6863(7) 0.7501(2) 0.049(3) Uani 1 1 d . U . . .
H66 H 0.093905 0.653817 0.736665 0.059 Uiso 1 1 calc R U . . .
C68 C 0.4271(6) 0.5195(6) 0.5974(2) 0.046(2) Uani 1 1 d . U . . .
C70 C 0.2756(6) 0.7347(6) 0.7927(2) 0.049(3) Uani 1 1 d . U . . .
C72 C 0.5941(6) 0.6062(6) 0.5648(3) 0.056(3) Uani 1 1 d . U . . .
C74 C 0.1849(6) 1.0339(7) 0.5377(2) 0.050(3) Uani 1 1 d . U . . .
H74 H 0.176760 0.984884 0.537841 0.060 Uiso 1 1 calc R U . . .
C76 C 0.6482(7) 0.8044(7) 0.5759(2) 0.055(3) Uani 1 1 d . U . . .
H76 H 0.611678 0.837020 0.577476 0.066 Uiso 1 1 calc R U . . .
C78 C 0.0303(6) 1.0044(6) 0.5685(2) 0.050(3) Uani 1 1 d . U . . .
C80 C 0.0145(6) 0.7098(7) 0.7499(3) 0.059(3) Uani 1 1 d . U . . .
C82 C 0.1580(6) 1.0761(6) 0.5569(2) 0.048(2) Uani 1 1 d . U . . .
C84 C 0.4796(6) 0.7366(8) 0.7758(2) 0.059(3) Uani 1 1 d . U . . .
F57 F 0.0545(6) 0.7197(7) 0.46262(19) 0.133(4) Uani 1 1 d . U . . .
C86 C 0.5052(7) 0.7977(8) 0.7865(3) 0.069(3) Uani 1 1 d . U . . .
C88 C 0.2905(8) 0.3649(7) 0.5308(3) 0.067(3) Uani 1 1 d . U . . .
H88 H 0.265812 0.375741 0.513686 0.081 Uiso 1 1 calc R U . . .
O5 O 0.3760(6) 0.4631(6) 0.7741(3) 0.099(3) Uani 1 1 d . U . . .
C90 C 0.5915(7) 0.6294(7) 0.7402(2) 0.055(3) Uani 1 1 d . U . . .
C92 C 0.2239(6) 1.0627(7) 0.5181(2) 0.053(3) Uani 1 1 d . U . . .
C94 C 0.4199(7) 1.0226(7) 0.5406(2) 0.059(3) Uani 1 1 d . U . . .
C96 C 0.3878(6) 0.9656(7) 0.5498(2) 0.052(3) Uani 1 1 d . U . . .
C98 C 0.0271(8) 0.8236(8) 0.5245(3) 0.069(3) Uani 1 1 d . U . . .
C100 C 0.2883(7) 0.8025(6) 0.7874(3) 0.057(3) Uani 1 1 d . U . . .
H100 H 0.267943 0.822892 0.770960 0.068 Uiso 1 1 calc R U . . .
C102 C 0.1387(7) 0.4015(6) 0.6492(2) 0.053(3) Uani 1 1 d . U . . .
C104 C 0.2337(4) 0.5943(3) 0.77581(16) 0.051(2) Uani 1 1 d G U . . .
C106 C 0.1821(4) 0.5508(5) 0.78419(18) 0.083(4) Uani 1 1 d G U . . .
H106 H 0.137779 0.569519 0.787065 0.100 Uiso 1 1 calc R U . . .
C108 C 0.1952(5) 0.4799(4) 0.78837(19) 0.093(4) Uani 1 1 d G U . . .
H108 H 0.159985 0.450224 0.794095 0.112 Uiso 1 1 calc R U . . .
C110 C 0.2600(5) 0.4526(3) 0.78416(19) 0.089(4) Uani 1 1 d G U . . .
H110 H 0.269053 0.404142 0.787014 0.107 Uiso 1 1 calc R U . . .
C112 C 0.3116(4) 0.4961(4) 0.77578(19) 0.072(3) Uani 1 1 d G U . . .
C114 C 0.2984(4) 0.5669(4) 0.77160(17) 0.062(3) Uani 1 1 d G U . . .
H114 H 0.333710 0.596651 0.765871 0.075 Uiso 1 1 calc R U . . .
C116 C 0.2766(7) 0.3920(6) 0.7005(2) 0.053(3) Uani 1 1 d . U . . .
C118 C 0.6256(7) 0.6902(7) 0.7491(2) 0.062(3) Uani 1 1 d . U . . .
C120 C 0.1687(7) 1.1486(6) 0.5567(3) 0.059(3) Uani 1 1 d . U . . .
H120 H 0.149526 1.178006 0.569654 0.070 Uiso 1 1 calc R U . . .
C122 C 0.4410(6) 0.8608(7) 0.7511(2) 0.056(3) Uani 1 1 d . U . . .
C124 C 0.2298(8) 0.5285(7) 0.5086(2) 0.063(3) Uani 1 1 d . U . . .
H124 H 0.272473 0.541090 0.518617 0.076 Uiso 1 1 calc R U . . .
C126 C 0.4576(8) 1.0365(7) 0.6484(3) 0.068(3) Uani 1 1 d . U . . .
C128 C -0.0070(6) 0.9590(6) 0.5841(2) 0.052(3) Uani 1 1 d . U . . .
H128 H 0.010702 0.947412 0.602202 0.062 Uiso 1 1 calc R U . . .
C130 C 0.1010(5) 1.0995(4) 0.60889(15) 0.059(3) Uani 1 1 d G U . . .
C132 C 0.0359(4) 1.1256(5) 0.6135(2) 0.084(4) Uani 1 1 d G U . . .
H132 H -0.003909 1.112528 0.601826 0.101 Uiso 1 1 calc R U . . .
C134 C 0.0292(5) 1.1707(5) 0.6353(2) 0.103(5) Uani 1 1 d G U . . .
H134 H -0.015191 1.188557 0.638438 0.124 Uiso 1 1 calc R U . . .
C136 C 0.0875(7) 1.1898(4) 0.65238(18) 0.103(4) Uani 1 1 d G U . . .
H136 H 0.082969 1.220666 0.667248 0.123 Uiso 1 1 calc R U . . .
C138 C 0.1526(6) 1.1637(5) 0.64775(17) 0.088(4) Uani 1 1 d G U . . .
C140 C 0.1593(4) 1.1185(4) 0.62600(17) 0.063(3) Uani 1 1 d G U . . .
H140 H 0.203695 1.100715 0.622834 0.076 Uiso 1 1 calc R U . . .
C142 C 0.5289(8) 1.0462(8) 0.6030(3) 0.076(3) Uani 1 1 d . U . . .
C144 C 0.5296(7) 0.6487(7) 0.5253(2) 0.060(3) Uani 1 1 d . U . . .
C146 C 0.5813(7) 0.6060(7) 0.5371(3) 0.064(3) Uani 1 1 d . U . . .
C148 C 0.3465(8) 0.3189(7) 0.5322(3) 0.072(3) Uani 1 1 d . U . . .
H148 H 0.360373 0.299499 0.515810 0.086 Uiso 1 1 calc R U . . .
C150 C 0.5066(6) 0.9814(7) 0.6120(2) 0.055(3) Uani 1 1 d . U . . .
C152 C 0.1763(7) 0.4478(7) 0.7146(2) 0.060(3) Uani 1 1 d . U . . .
C154 C 0.0783(7) 0.8986(7) 0.7315(2) 0.058(3) Uani 1 1 d . U . . .
C156 C 0.6713(9) 1.0132(8) 0.6521(3) 0.0866(17) Uani 1 1 d . U . . .
H156 H 0.649803 1.044165 0.663853 0.104 Uiso 1 1 calc R U . . .
C158 C -0.0691(7) 0.9310(8) 0.5732(3) 0.064(3) Uani 1 1 d . U . . .
C79 C 0.1820(8) 0.4852(7) 0.5204(2) 0.064(3) Uani 1 1 d . U . . .
C5 C 0.7104(6) 0.7604(7) 0.6581(2) 0.053(3) Uani 1 1 d . U . . .
C81 C 0.6852(9) 0.8989(8) 0.6342(3) 0.0861(17) Uani 1 1 d . U . . .
C41 C 0.2713(7) 0.3945(7) 0.5546(2) 0.058(3) Uani 1 1 d . U . . .
C83 C 0.6187(7) 0.7510(7) 0.7347(2) 0.058(3) Uani 1 1 d . U . . .
C21 C 0.3082(7) 0.3771(6) 0.5793(2) 0.059(3) Uani 1 1 d . U . . .
H21 H 0.295912 0.398003 0.595742 0.071 Uiso 1 1 calc R U . . .
C85 C 0.0089(7) 0.9039(7) 0.7215(3) 0.064(3) Uani 1 1 d . U . . .
C43 C 0.7665(7) 0.7880(8) 0.6743(3) 0.071(4) Uani 1 1 d . U . . .
H43 H 0.782571 0.833956 0.671083 0.085 Uiso 1 1 calc R U . . .
C87 C 0.0183(7) 0.4383(8) 0.5855(3) 0.066(3) Uani 1 1 d . U . . .
C11 C 0.6643(8) 0.7821(8) 0.5502(3) 0.072(3) Uani 1 1 d . U . . .
C89 C 0.6547(9) 0.9424(8) 0.6516(3) 0.0861(17) Uani 1 1 d . U . . .
H89 H 0.622474 0.924440 0.663323 0.103 Uiso 1 1 calc R U . . .
C45 C 0.2444(8) 0.9541(8) 0.4982(3) 0.082(4) Uani 1 1 d . U . . .
H45A H 0.268926 0.933763 0.483505 0.123 Uiso 1 1 calc R U . . .
H45B H 0.194669 0.943317 0.494961 0.123 Uiso 1 1 calc R U . . .
H45C H 0.262957 0.934308 0.515740 0.123 Uiso 1 1 calc R U . . .
F29 F 0.1865(8) 1.0951(7) 0.7333(3) 0.178(6) Uani 1 1 d . U . . .
C91 C 0.0767(7) 0.4635(7) 0.5744(2) 0.059(3) Uani 1 1 d . U . . .
H91 H 0.080464 0.512288 0.571076 0.071 Uiso 1 1 calc R U . . .
C23 C 0.1152(8) 0.7576(9) 0.7888(3) 0.082(4) Uani 1 1 d . U . . .
H23 H 0.149576 0.775157 0.802129 0.098 Uiso 1 1 calc R U . . .
C93 C 0.4133(7) 1.0877(6) 0.5528(2) 0.057(3) Uani 1 1 d . U . . .
C47 C 0.2047(9) 1.0183(7) 0.6976(3) 0.073(3) Uani 1 1 d . U . . .
C95 C 0.6894(7) 0.6927(7) 0.6623(3) 0.068(3) Uani 1 1 d . U . . .
H95 H 0.650931 0.673840 0.651182 0.082 Uiso 1 1 calc R U . . .
C3 C 0.7768(8) 0.6805(9) 0.6990(3) 0.083(4) Uani 1 1 d . U . . .
H3 H 0.798792 0.652964 0.713387 0.100 Uiso 1 1 calc R U . . .
C97 C 0.3620(8) 0.3301(6) 0.5804(3) 0.066(3) Uani 1 1 d . U . . .
C49 C 0.0054(6) 0.7547(7) 0.5716(3) 0.059(3) Uani 1 1 d . U . . .
C99 C 0.2087(8) 1.1764(7) 0.5368(3) 0.068(3) Uani 1 1 d . U . . .
H99 H 0.216612 1.225426 0.536413 0.082 Uiso 1 1 calc R U . . .
C25 C 0.0755(7) 0.4059(7) 0.6600(3) 0.065(3) Uani 1 1 d . U . . .
C101 C 0.5162(9) 1.1059(8) 0.6170(3) 0.087(4) Uani 1 1 d . U . . .
C51 C 0.5250(9) 0.4429(8) 0.5698(3) 0.084(4) Uani 1 1 d . U . . .
C103 C 0.1261(8) 0.3499(7) 0.5729(3) 0.072(4) Uani 1 1 d . U . . .
H103 H 0.163155 0.320177 0.568899 0.087 Uiso 1 1 calc R U . . .
C13 C 0.0831(8) 0.6709(9) 0.5060(3) 0.081(4) Uani 1 1 d . U . . .
F59 F 0.0479(8) 1.0958(6) 0.7179(3) 0.169(6) Uani 1 1 d . U . . .
C105 C 0.4871(8) 0.8595(8) 0.7743(3) 0.074(4) Uani 1 1 d . U . . .
C53 C 0.1294(7) 0.4200(7) 0.5679(2) 0.059(3) Uani 1 1 d . U . . .
C107 C 0.3721(7) 1.0922(6) 0.5744(2) 0.052(3) Uani 1 1 d . U . . .
C27 C -0.0308(8) 0.7821(9) 0.5254(3) 0.083(4) Uani 1 1 d . U . . .
C109 C 0.0030(7) 1.0224(8) 0.5427(3) 0.071(4) Uani 1 1 d . U . . .
H109 H 0.027034 1.054570 0.532222 0.085 Uiso 1 1 calc R U . . .
C55 C 0.0421(7) 0.4690(7) 0.6611(3) 0.062(3) Uani 1 1 d . U . . .
C111 C 0.2361(7) 1.1351(7) 0.5181(3) 0.066(3) Uani 1 1 d . U . . .
H111 H 0.263510 1.155177 0.505105 0.079 Uiso 1 1 calc R U . . .
C7 C 0.3304(8) 0.8430(8) 0.8055(3) 0.076(4) Uani 1 1 d . U . . .
C113 C 0.4794(7) 0.4810(6) 0.6112(3) 0.057(3) Uani 1 1 d . U . . .
C57 C 0.1606(8) 0.7498(9) 0.4869(3) 0.079(4) Uani 1 1 d . U . . .
C115 C -0.0955(7) 0.9485(9) 0.5469(3) 0.075(4) Uani 1 1 d . U . . .
H115 H -0.138434 0.929172 0.539410 0.090 Uiso 1 1 calc R U . . .
C29 C -0.0423(7) 0.7459(9) 0.5486(3) 0.078(4) Uani 1 1 d . U . . .
C117 C 0.7379(7) 0.7314(9) 0.5972(3) 0.078(4) Uani 1 1 d . U . . .
H117 H 0.763209 0.713986 0.613327 0.094 Uiso 1 1 calc R U . . .
C59 C 0.3203(9) 0.6159(9) 0.4832(3) 0.091(4) Uani 1 1 d . U . . .
H59A H 0.345154 0.647136 0.471588 0.137 Uiso 1 1 calc R U . . .
H59B H 0.348198 0.573791 0.487347 0.137 Uiso 1 1 calc R U . . .
H59C H 0.312446 0.640050 0.500173 0.137 Uiso 1 1 calc R U . . .
C119 C 0.0675(8) 0.3217(8) 0.5842(3) 0.081(4) Uani 1 1 d . U . . .
H119 H 0.064212 0.272909 0.587513 0.097 Uiso 1 1 calc R U . . .
C15 C 0.7230(8) 0.6526(8) 0.6821(4) 0.084(4) Uani 1 1 d . U . . .
C121 C 0.2124(8) 0.3889(7) 0.7106(3) 0.065(3) Uani 1 1 d . U . . .
C61 C 0.0152(8) 0.3666(8) 0.5902(3) 0.080(4) Uani 1 1 d . U . . .
H61 H -0.024245 0.347888 0.597765 0.096 Uiso 1 1 calc R U . . .
C123 C 0.3817(8) 0.3010(7) 0.5562(3) 0.074(4) Uani 1 1 d . U . . .
H123 H 0.419416 0.269027 0.556684 0.089 Uiso 1 1 calc R U . . .
C31 C 0.7990(8) 0.7473(9) 0.6952(3) 0.085(4) Uani 1 1 d . U . . .
H31 H 0.836522 0.765965 0.706863 0.102 Uiso 1 1 calc R U . . .
C125 C 0.5283(8) 0.4435(7) 0.5987(3) 0.077(4) Uani 1 1 d . U . . .
C63 C -0.0034(8) 0.7577(10) 0.7689(3) 0.090(4) Uani 1 1 d . U . . .
H63 H -0.049571 0.774940 0.768499 0.108 Uiso 1 1 calc R U . . .
C127 C -0.0862(7) 0.8697(8) 0.6151(3) 0.079(4) Uani 1 1 d . U . . .
H12A H -0.041359 0.845313 0.616510 0.119 Uiso 1 1 calc R U . . .
H12B H -0.121074 0.840160 0.622668 0.119 Uiso 1 1 calc R U . . .
H12C H -0.081535 0.913770 0.625225 0.119 Uiso 1 1 calc R U . . .
C2 C 0.1172(9) 0.4705(10) 0.5067(3) 0.093(5) Uani 1 1 d . U . . .
H2 H 0.084440 0.442707 0.515129 0.112 Uiso 1 1 calc R U . . .
C129 C 0.3751(11) 0.3292(8) 0.6293(3) 0.099(6) Uani 1 1 d . U . . .
H12D H 0.325664 0.317178 0.628389 0.148 Uiso 1 1 calc R U . . .
H12E H 0.380931 0.379504 0.632628 0.148 Uiso 1 1 calc R U . . .
H12F H 0.400611 0.303075 0.644180 0.148 Uiso 1 1 calc R U . . .
C65 C 0.4782(10) 1.1001(8) 0.6394(3) 0.086(4) Uani 1 1 d . U . . .
C131 C -0.0595(8) 0.9939(10) 0.5318(3) 0.089(5) Uani 1 1 d . U . . .
H131 H -0.077589 1.005714 0.513703 0.106 Uiso 1 1 calc R U . . .
C33 C 0.2137(10) 0.5525(8) 0.4821(3) 0.082(4) Uani 1 1 d . U . . .
C133 C -0.0234(7) 0.6332(9) 0.7134(3) 0.084(4) Uani 1 1 d . U . . .
H13A H -0.011054 0.651817 0.695963 0.127 Uiso 1 1 d R U . . .
H13B H -0.064494 0.603197 0.710263 0.127 Uiso 1 1 d R U . . .
H13C H 0.015536 0.605777 0.722053 0.127 Uiso 1 1 d R U . . .
C67 C -0.0328(8) 0.5534(9) 0.5876(3) 0.091(4) Uani 1 1 d . U . . .
H67A H -0.032907 0.562264 0.567991 0.136 Uiso 1 1 calc R U . . .
H67B H 0.010009 0.572076 0.597191 0.136 Uiso 1 1 calc R U . . .
H67C H -0.073081 0.576291 0.594476 0.136 Uiso 1 1 calc R U . . .
C135 C 0.7539(9) 0.7088(10) 0.5722(3) 0.095(5) Uani 1 1 d . U . . .
H135 H 0.790298 0.675865 0.571063 0.114 Uiso 1 1 calc R U . . .
C17 C 0.3049(9) 0.7049(8) 0.8164(3) 0.087(5) Uani 1 1 d . U . . .
H17 H 0.295830 0.657364 0.820478 0.105 Uiso 1 1 calc R U . . .
C137 C 0.7181(9) 0.7329(9) 0.5488(3) 0.085(4) Uani 1 1 d . U . . .
H137 H 0.729637 0.716489 0.531604 0.102 Uiso 1 1 calc R U . . .
C69 C 0.3590(10) 0.8134(9) 0.8290(4) 0.100(5) Uani 1 1 d . U . . .
H69 H 0.387015 0.840803 0.841844 0.120 Uiso 1 1 calc R U . . .
C139 C 0.1488(11) 0.5387(11) 0.4684(3) 0.113(6) Uani 1 1 d . U . . .
H139 H 0.137038 0.557780 0.450731 0.136 Uiso 1 1 calc R U . . .
C35 C 0.0997(9) 0.7143(10) 0.4850(3) 0.092(4) Uani 1 1 d . U . . .
C141 C 0.0471(8) 0.7796(10) 0.7882(4) 0.102(5) Uani 1 1 d . U . . .
H141 H 0.034843 0.811443 0.801781 0.123 Uiso 1 1 calc R U . . .
C71 C 0.5782(11) 0.8553(9) 0.5278(3) 0.103(5) Uani 1 1 d . U . . .
H71A H 0.562940 0.871769 0.509323 0.154 Uiso 1 1 calc R U . . .
H71B H 0.597846 0.894516 0.538795 0.154 Uiso 1 1 calc R U . . .
H71C H 0.538424 0.835924 0.536216 0.154 Uiso 1 1 calc R U . . .
C143 C 0.2789(12) 1.1654(12) 0.6605(4) 0.128(7) Uani 1 1 d . U . . .
H14A H 0.291660 1.189480 0.644060 0.192 Uiso 1 1 calc R U . . .
H14B H 0.281291 1.114694 0.657731 0.192 Uiso 1 1 calc R U . . .
H14C H 0.311278 1.178865 0.676136 0.192 Uiso 1 1 calc R U . . .
C9 C 0.3479(11) 0.7450(9) 0.8342(4) 0.114(6) Uani 1 1 d . U . . .
H9 H 0.369947 0.724347 0.850305 0.137 Uiso 1 1 calc R U . . .
C145 C 0.1012(11) 0.4972(10) 0.4805(3) 0.106(5) Uani 1 1 d . U . . .
H145 H 0.057488 0.486938 0.470834 0.127 Uiso 1 1 calc R U . . .
C73 C 0.4326(10) 0.5060(10) 0.7691(6) 0.150(10) Uani 1 1 d . U . . .
H73A H 0.422396 0.530370 0.751689 0.224 Uiso 1 1 calc R U . . .
H73B H 0.474283 0.477127 0.768398 0.224 Uiso 1 1 calc R U . . .
H73C H 0.440534 0.540407 0.783876 0.224 Uiso 1 1 calc R U . . .
C147 C 0.2926(15) 0.9455(12) 0.7764(5) 0.175(11) Uani 1 1 d . U . . .
H14D H 0.299644 0.922006 0.759127 0.262 Uiso 1 1 calc R U . . .
H14E H 0.303821 0.995246 0.774961 0.262 Uiso 1 1 calc R U . . .
H14F H 0.243995 0.940304 0.780193 0.262 Uiso 1 1 calc R U . . .
C37 C 0.6495(13) 0.5507(14) 0.6633(5) 0.100(8) Uani 0.68(2) 1 d . U P A 1
H37A H 0.609204 0.581798 0.660090 0.150 Uiso 0.68(2) 1 calc R U P A 1
H37B H 0.634328 0.505051 0.669534 0.150 Uiso 0.68(2) 1 calc R U P A 1
H37C H 0.671429 0.544895 0.646237 0.150 Uiso 0.68(2) 1 calc R U P A 1
C149 C 0.7202(9) 1.0386(9) 0.6351(3) 0.0871(17) Uani 1 1 d . U . . .
H149 H 0.733457 1.086336 0.636956 0.105 Uiso 1 1 calc R U . . .
C75 C 0.7313(9) 0.9280(8) 0.6162(3) 0.0867(17) Uani 1 1 d . U . . .
H75 H 0.750462 0.897462 0.603630 0.104 Uiso 1 1 calc R U . . .
O11 O 0.7732(17) 1.0223(14) 0.5898(5) 0.0878(17) Uani 0.398(16) 1 d D U P B 1
C151 C 0.0661(9) 1.0196(8) 0.6828(3) 0.082(4) Uani 1 1 d . U . . .
C19 C 0.0905(12) 1.0580(10) 0.7036(4) 0.108(5) Uani 1 1 d . U . . .
C153 C 0.1603(12) 1.0602(9) 0.7120(4) 0.109(5) Uani 1 1 d . U . . .
C77 C 0.7502(9) 0.9993(9) 0.6158(3) 0.0875(17) Uani 1 1 d D U . . .
C155 C 0.813(2) 1.0691(19) 0.5731(8) 0.0880(18) Uani 0.398(16) 1 d D U P B 1
H15A H 0.825843 1.043613 0.557054 0.132 Uiso 0.398(16) 1 calc R U P B 1
H15B H 0.854680 1.085469 0.583945 0.132 Uiso 0.398(16) 1 calc R U P B 1
H15C H 0.783719 1.109355 0.567097 0.132 Uiso 0.398(16) 1 calc R U P B 1
C39 C 0.737(2) 0.555(2) 0.7172(10) 0.079(13) Uani 0.32(2) 1 d D U P A 2
H39A H 0.767831 0.514371 0.714965 0.118 Uiso 0.32(2) 1 calc R U P A 2
H39B H 0.699448 0.540492 0.727947 0.118 Uiso 0.32(2) 1 calc R U P A 2
H39C H 0.764274 0.592165 0.726779 0.118 Uiso 0.32(2) 1 calc R U P A 2
O3 O 0.8075(10) 1.0180(9) 0.6013(4) 0.0878(17) Uani 0.602(16) 1 d D U P B 2
C157 C 0.8187(15) 1.0918(10) 0.5963(6) 0.0880(18) Uani 0.602(16) 1 d D U P B 2
H15D H 0.852121 1.097042 0.582640 0.132 Uiso 0.602(16) 1 calc R U P B 2
H15E H 0.836980 1.114563 0.613344 0.132 Uiso 0.602(16) 1 calc R U P B 2
H15F H 0.774511 1.113718 0.589547 0.132 Uiso 0.602(16) 1 calc R U P B 2

loop_
_atom_site_aniso_label
_atom_site_aniso_U_11
_atom_site_aniso_U_22
_atom_site_aniso_U_33
_atom_site_aniso_U_23
_atom_site_aniso_U_13
_atom_site_aniso_U_12
Ag1 0.0352(4) 0.0389(4) 0.0323(4) -0.0023(3) 0.0019(3) 0.0038(3)
Ag4 0.0373(4) 0.0385(4) 0.0294(4) 0.0003(3) 0.0029(3) 0.0045(3)
Ag6 0.0358(4) 0.0420(4) 0.0304(4) 0.0013(3) 0.0011(3) -0.0002(3)
Ag8 0.0390(4) 0.0356(4) 0.0315(4) -0.0012(3) 0.0037(3) 0.0030(3)
Ag10 0.0374(4) 0.0359(4) 0.0317(4) -0.0010(3) -0.0002(3) 0.0026(3)
Ag12 0.0341(4) 0.0382(4) 0.0346(4) -0.0003(3) 0.0037(3) 0.0017(3)
Ag14 0.0397(4) 0.0382(4) 0.0367(4) -0.0004(3) 0.0029(3) 0.0051(4)
Ag7 0.0446(5) 0.0396(5) 0.0318(4) 0.0010(3) 0.0034(3) 0.0025(4)
Ag2 0.0380(4) 0.0469(5) 0.0414(4) 0.0056(4) 0.0016(3) -0.0002(4)
Ag9 0.0439(5) 0.0497(5) 0.0384(4) 0.0010(4) 0.0055(3) 0.0065(4)
Ag5 0.0479(5) 0.0420(5) 0.0404(4) 0.0063(4) 0.0024(4) 0.0081(4)
Ag11 0.0535(5) 0.0431(5) 0.0390(4) -0.0023(4) 0.0004(4) 0.0020(4)
Ag3 0.0548(5) 0.0466(5) 0.0381(4) -0.0061(4) 0.0031(4) -0.0104(4)
Ag13 0.0413(5) 0.0565(6) 0.0438(5) -0.0002(4) 0.0041(4) 0.0016(4)
S1 0.0408(15) 0.0486(16) 0.0344(13) 0.0071(12) 0.0060(11) 0.0085(13)
S4 0.0427(15) 0.0400(15) 0.0371(13) -0.0100(11) 0.0049(11) -0.0003(12)
S6 0.0435(15) 0.0476(16) 0.0319(13) -0.0016(12) 0.0089(11) 0.0009(13)
S8 0.0469(15) 0.0374(15) 0.0335(13) -0.0012(11) -0.0018(11) -0.0046(12)
S10 0.0451(15) 0.0514(17) 0.0277(12) 0.0005(12) -0.0006(11) -0.0012(13)
S12 0.0362(14) 0.0482(16) 0.0361(13) -0.0033(12) 0.0042(11) 0.0009(12)
S3 0.0431(15) 0.0327(14) 0.0416(14) 0.0009(11) 0.0039(11) 0.0060(12)
S7 0.0455(15) 0.0431(15) 0.0358(13) -0.0044(12) 0.0043(11) -0.0094(13)
S2 0.0356(14) 0.0475(16) 0.0369(13) 0.0018(12) -0.0010(11) 0.0015(12)
S9 0.0418(15) 0.0402(15) 0.0407(14) 0.0080(12) -0.0027(11) 0.0025(12)
S5 0.0517(16) 0.0409(15) 0.0319(13) -0.0010(11) 0.0037(11) 0.0107(13)
S11 0.0399(15) 0.0439(16) 0.0476(15) 0.0014(12) 0.0015(12) -0.0022(12)
P1 0.0483(17) 0.0418(16) 0.0351(14) 0.0045(12) 0.0040(12) -0.0014(13)
P4 0.0532(18) 0.0367(16) 0.0462(16) 0.0124(13) 0.0056(13) 0.0088(14)
P2 0.0402(16) 0.0518(19) 0.0512(17) -0.0079(14) 0.0029(13) -0.0004(14)
P3 0.072(2) 0.0529(19) 0.0355(15) -0.0101(14) 0.0062(14) -0.0196(17)
F1 0.068(4) 0.049(4) 0.051(4) -0.008(3) 0.023(3) -0.005(3)
F4 0.061(4) 0.044(4) 0.048(4) 0.005(3) 0.017(3) 0.002(3)
F6 0.057(4) 0.064(4) 0.050(4) -0.007(3) -0.003(3) 0.019(3)
F8 0.083(5) 0.038(3) 0.061(4) 0.010(3) -0.014(4) -0.001(3)
F10 0.050(4) 0.070(4) 0.061(4) -0.012(4) 0.020(3) 0.005(3)
F12 0.098(5) 0.041(4) 0.045(4) 0.003(3) -0.019(4) -0.010(4)
F14 0.077(5) 0.069(5) 0.050(4) 0.007(3) 0.006(3) -0.003(4)
F16 0.055(4) 0.057(4) 0.067(4) -0.003(3) 0.019(3) 0.004(3)
F18 0.088(5) 0.048(4) 0.052(4) 0.001(3) 0.028(4) 0.013(4)
F20 0.036(4) 0.086(5) 0.077(5) -0.007(4) 0.003(3) 0.013(4)
F22 0.070(5) 0.081(5) 0.039(3) 0.002(3) 0.010(3) 0.016(4)
F24 0.060(4) 0.053(4) 0.056(3) 0.003(3) -0.002(3) 0.014(3)
F26 0.057(4) 0.052(4) 0.069(4) 0.012(3) 0.016(3) 0.008(3)
F28 0.071(5) 0.082(5) 0.040(3) 0.006(3) 0.011(3) 0.000(4)
F30 0.055(4) 0.098(6) 0.050(4) 0.001(4) 0.010(3) 0.007(4)
F32 0.055(4) 0.063(5) 0.092(5) 0.000(4) -0.001(4) -0.017(4)
F34 0.075(5) 0.083(5) 0.044(4) 0.018(4) 0.000(3) -0.002(4)
F36 0.055(4) 0.078(5) 0.079(5) 0.008(4) 0.006(4) -0.021(4)
F38 0.062(4) 0.056(4) 0.058(4) 0.005(3) -0.011(3) 0.001(3)
F40 0.071(5) 0.062(5) 0.104(6) -0.006(4) 0.006(4) 0.027(4)
F42 0.091(5) 0.038(3) 0.069(4) -0.003(3) 0.027(4) -0.003(4)
F44 0.078(5) 0.084(6) 0.083(5) -0.011(4) 0.042(4) -0.029(4)
F46 0.103(6) 0.040(4) 0.073(5) 0.015(4) 0.032(4) 0.009(4)
F48 0.114(7) 0.071(5) 0.059(4) -0.007(4) -0.031(4) -0.024(5)
F50 0.123(7) 0.064(5) 0.075(5) 0.005(4) 0.062(5) 0.003(5)
F52 0.081(5) 0.065(4) 0.056(4) 0.012(3) 0.015(4) 0.005(4)
F54 0.129(7) 0.046(4) 0.061(4) -0.016(3) 0.008(4) -0.002(4)
F56 0.117(7) 0.091(6) 0.059(4) 0.005(4) -0.048(4) 0.003(5)
F58 0.131(7) 0.047(4) 0.066(5) 0.011(3) -0.034(5) 0.004(4)
F60 0.124(7) 0.080(6) 0.061(4) -0.024(4) 0.047(4) -0.013(5)
F15 0.088(6) 0.101(6) 0.069(5) 0.036(5) -0.026(4) 0.003(5)
F31 0.083(5) 0.099(6) 0.060(4) 0.017(4) 0.016(4) 0.046(5)
F2 0.041(4) 0.105(7) 0.120(7) -0.006(5) 0.009(4) 0.023(4)
F33 0.104(6) 0.039(4) 0.102(6) 0.018(4) 0.017(5) 0.023(4)
F17 0.126(7) 0.059(5) 0.086(6) 0.018(4) 0.050(5) -0.005(5)
F35 0.094(6) 0.080(6) 0.097(6) -0.023(5) 0.039(5) 0.022(5)
F9 0.100(6) 0.094(6) 0.053(4) -0.017(4) 0.007(4) 0.030(5)
F37 0.084(6) 0.109(7) 0.094(6) -0.009(5) 0.036(5) 0.049(5)
F19 0.137(8) 0.118(8) 0.046(4) 0.023(4) -0.023(5) 0.021(6)
F39 0.105(7) 0.056(5) 0.131(8) 0.015(5) 0.056(6) -0.023(5)
F5 0.093(6) 0.057(4) 0.087(5) 0.008(4) -0.024(4) -0.024(4)
F41 0.113(7) 0.106(7) 0.047(4) -0.016(4) 0.022(4) 0.017(5)
F21 0.073(5) 0.093(6) 0.113(7) 0.017(5) 0.047(5) -0.005(5)
O1 0.042(5) 0.104(7) 0.073(6) 0.011(5) 0.009(4) 0.005(5)
F43 0.119(6) 0.113(7) 0.058(5) -0.034(5) 0.006(5) -0.042(6)
F11 0.113(7) 0.118(8) 0.081(6) 0.052(5) 0.009(5) -0.023(6)
O4 0.089(7) 0.087(6) 0.053(5) 0.005(5) 0.015(5) 0.020(6)
F45 0.125(7) 0.062(5) 0.101(6) 0.014(5) 0.036(6) -0.025(5)
O6 0.052(5) 0.068(6) 0.090(6) 0.019(5) -0.003(4) 0.000(4)
O8 0.063(6) 0.105(7) 0.072(6) -0.001(6) 0.003(5) -0.015(5)
O10 0.142(9) 0.084(7) 0.049(5) -0.004(5) 0.028(5) -0.021(6)
F23 0.128(8) 0.158(9) 0.051(5) 0.030(5) -0.010(5) 0.018(7)
F47 0.088(5) 0.123(8) 0.137(8) 0.047(6) 0.064(5) 0.047(6)
F3 0.065(5) 0.135(9) 0.134(8) -0.027(7) -0.043(5) -0.013(5)
F49 0.130(8) 0.100(7) 0.123(8) -0.025(6) -0.054(7) -0.042(6)
F25 0.232(13) 0.046(5) 0.090(6) 0.004(4) -0.008(7) -0.009(6)
F51 0.053(5) 0.171(10) 0.119(7) -0.023(7) -0.018(5) -0.039(5)
O12 0.118(8) 0.067(7) 0.086(6) 0.003(5) 0.002(6) 0.013(6)
C1 0.040(5) 0.047(5) 0.034(5) 0.002(4) 0.004(4) 0.001(4)
C4 0.047(5) 0.051(5) 0.036(5) -0.001(5) 0.011(4) -0.004(4)
F13 0.100(7) 0.166(10) 0.091(6) -0.012(6) -0.059(5) 0.015(7)
C6 0.047(5) 0.033(4) 0.023(4) 0.005(4) 0.003(4) -0.002(4)
F53 0.100(7) 0.176(10) 0.072(5) 0.009(6) -0.050(5) -0.035(7)
F27 0.161(10) 0.104(8) 0.135(8) 0.003(6) 0.095(8) 0.057(7)
C8 0.056(6) 0.045(5) 0.039(5) 0.001(4) -0.003(4) 0.004(4)
C10 0.051(6) 0.041(5) 0.038(5) -0.002(4) -0.001(4) 0.011(4)
O13 0.142(9) 0.097(8) 0.053(6) 0.017(5) 0.030(6) 0.005(7)
C12 0.044(5) 0.047(6) 0.033(5) 0.012(4) 0.012(4) 0.013(4)
F55 0.139(9) 0.183(11) 0.133(8) 0.043(8) 0.060(7) 0.126(9)
O7 0.193(10) 0.071(7) 0.071(7) -0.013(6) 0.010(7) 0.000(8)
C14 0.075(5) 0.013(5) 0.043(5) 0.001(4) 0.011(4) 0.006(4)
O2 0.076(7) 0.071(6) 0.159(10) 0.049(7) -0.013(6) 0.013(5)
C16 0.062(6) 0.036(6) 0.046(5) -0.005(4) 0.023(4) -0.010(4)
C18 0.056(6) 0.043(5) 0.024(4) 0.002(4) 0.003(4) 0.004(4)
C20 0.050(6) 0.047(5) 0.027(4) 0.001(4) -0.002(4) 0.009(5)
C22 0.040(5) 0.027(5) 0.045(4) -0.002(4) 0.011(4) -0.007(4)
C24 0.051(6) 0.051(6) 0.045(4) -0.006(4) 0.014(4) 0.004(5)
C26 0.045(6) 0.049(6) 0.060(5) -0.001(5) 0.023(5) -0.014(4)
C28 0.054(5) 0.045(5) 0.038(5) 0.007(5) 0.007(4) 0.010(4)
C30 0.057(6) 0.044(5) 0.048(6) -0.009(5) 0.016(5) -0.002(4)
C32 0.050(5) 0.059(6) 0.035(5) 0.006(4) 0.007(4) 0.017(5)
C34 0.049(6) 0.060(6) 0.041(5) 0.004(4) -0.010(4) -0.006(5)
C36 0.043(5) 0.046(6) 0.055(6) 0.011(4) 0.009(4) 0.013(4)
C38 0.058(6) 0.041(5) 0.032(5) 0.001(4) 0.012(4) 0.001(4)
O9 0.133(9) 0.061(5) 0.093(7) -0.027(5) 0.006(6) -0.027(6)
C40 0.065(6) 0.070(8) 0.033(5) -0.004(5) -0.004(4) 0.005(5)
C42 0.039(5) 0.048(6) 0.050(5) 0.002(4) -0.005(4) 0.009(4)
C44 0.046(6) 0.040(6) 0.051(4) -0.007(4) 0.004(4) -0.002(4)
C46 0.052(6) 0.070(7) 0.042(5) -0.006(5) 0.017(4) -0.002(5)
C48 0.041(5) 0.063(7) 0.079(7) -0.001(5) 0.015(5) 0.011(5)
C50 0.057(6) 0.050(7) 0.046(5) 0.004(5) -0.006(4) 0.012(5)
C52 0.047(5) 0.059(7) 0.065(6) -0.003(5) -0.006(5) 0.010(5)
F7 0.211(12) 0.077(6) 0.104(7) 0.047(6) -0.020(7) -0.049(7)
C54 0.046(5) 0.028(4) 0.034(5) -0.008(4) 0.004(4) -0.009(4)
C56 0.096(8) 0.046(7) 0.064(5) -0.019(5) 0.039(6) -0.007(5)
C58 0.044(6) 0.057(5) 0.041(5) 0.001(4) -0.004(4) 0.002(5)
C60 0.068(5) 0.043(6) 0.050(6) 0.013(4) 0.021(4) 0.011(5)
C62 0.050(5) 0.069(7) 0.038(5) -0.003(5) -0.002(4) 0.002(5)
C64 0.042(6) 0.052(5) 0.028(5) -0.004(4) 0.005(4) 0.002(4)
C66 0.046(5) 0.064(7) 0.040(5) 0.009(5) 0.015(4) -0.002(5)
C68 0.061(6) 0.035(6) 0.042(4) -0.012(4) 0.010(4) 0.004(5)
C70 0.054(6) 0.052(5) 0.039(5) 0.002(4) -0.001(5) -0.004(5)
C72 0.050(6) 0.046(7) 0.073(5) -0.008(5) 0.011(5) 0.009(5)
C74 0.049(6) 0.054(6) 0.046(6) 0.005(4) 0.003(4) 0.002(5)
C76 0.062(7) 0.051(7) 0.055(5) -0.003(5) 0.017(5) -0.019(5)
C78 0.048(6) 0.041(6) 0.058(6) 0.020(5) -0.002(4) 0.011(4)
C80 0.048(5) 0.076(8) 0.055(6) 0.013(5) 0.021(4) -0.006(5)
C82 0.054(6) 0.040(5) 0.050(6) 0.011(4) 0.002(5) 0.007(5)
C84 0.054(7) 0.081(6) 0.041(5) 0.013(5) -0.006(5) -0.006(5)
F57 0.132(8) 0.170(11) 0.081(6) -0.010(6) -0.072(6) 0.006(8)
C86 0.062(8) 0.094(6) 0.047(6) -0.004(5) -0.018(5) -0.008(6)
C88 0.097(9) 0.061(8) 0.045(6) -0.018(5) 0.014(6) -0.017(6)
O5 0.104(7) 0.069(7) 0.123(9) -0.001(6) -0.001(7) 0.020(5)
C90 0.065(7) 0.055(5) 0.043(5) 0.008(4) -0.010(5) 0.011(5)
C92 0.051(6) 0.065(6) 0.043(5) 0.010(5) 0.001(4) 0.005(5)
C94 0.080(8) 0.051(5) 0.048(6) 0.003(5) 0.024(5) 0.009(5)
C96 0.062(7) 0.055(5) 0.039(5) -0.001(4) 0.013(5) 0.010(5)
C98 0.076(7) 0.070(8) 0.056(6) 0.010(6) -0.021(5) 0.015(6)
C100 0.066(8) 0.049(5) 0.056(6) 0.001(5) 0.014(5) -0.001(5)
C102 0.065(6) 0.043(5) 0.054(7) 0.007(5) 0.016(5) -0.003(4)
C104 0.065(6) 0.042(5) 0.043(6) 0.007(5) -0.005(5) -0.021(4)
C106 0.078(8) 0.092(8) 0.075(9) 0.041(8) -0.018(7) -0.040(6)
C108 0.092(8) 0.077(8) 0.103(11) 0.040(8) -0.031(8) -0.056(7)
C110 0.108(8) 0.072(8) 0.078(9) 0.023(7) -0.039(8) -0.040(6)
C112 0.090(7) 0.059(6) 0.065(8) 0.007(6) -0.010(7) 0.000(5)
C114 0.079(7) 0.055(6) 0.054(7) 0.008(6) 0.011(6) -0.007(5)
C116 0.080(7) 0.033(4) 0.046(6) 0.005(5) 0.010(5) 0.005(4)
C118 0.068(8) 0.071(6) 0.042(6) 0.005(5) -0.020(5) -0.002(5)
C120 0.075(8) 0.041(5) 0.062(7) 0.015(5) 0.014(6) 0.007(6)
C122 0.058(7) 0.058(5) 0.049(6) -0.001(5) -0.005(5) -0.011(5)
C124 0.094(8) 0.056(7) 0.041(5) -0.005(5) 0.013(5) -0.002(6)
C126 0.097(9) 0.056(5) 0.046(6) 0.006(5) -0.011(5) -0.005(6)
C128 0.050(6) 0.047(6) 0.058(6) 0.012(5) 0.002(5) 0.011(5)
C130 0.086(7) 0.033(6) 0.063(6) 0.012(5) 0.026(5) 0.020(5)
C132 0.094(8) 0.058(8) 0.106(10) 0.010(7) 0.041(7) 0.024(7)
C134 0.145(11) 0.052(9) 0.124(12) 0.004(7) 0.074(9) 0.019(9)
C136 0.176(11) 0.044(8) 0.098(11) 0.001(7) 0.066(8) 0.014(9)
C138 0.154(10) 0.057(8) 0.058(7) 0.001(6) 0.036(7) 0.003(8)
C140 0.105(8) 0.035(6) 0.053(6) 0.013(5) 0.025(5) 0.005(6)
C142 0.090(9) 0.074(6) 0.062(7) 0.029(5) -0.010(6) -0.021(7)
C144 0.065(7) 0.068(8) 0.050(5) -0.014(5) 0.018(5) 0.005(5)
C146 0.063(7) 0.064(8) 0.069(5) -0.013(6) 0.026(5) 0.009(5)
C148 0.109(10) 0.049(7) 0.065(6) -0.012(6) 0.041(6) -0.021(6)
C150 0.057(7) 0.058(5) 0.047(6) 0.013(4) -0.005(5) -0.005(5)
C152 0.069(6) 0.064(5) 0.049(6) 0.003(6) 0.025(6) -0.017(5)
C154 0.066(6) 0.066(7) 0.044(6) 0.000(5) 0.012(4) 0.021(5)
C156 0.102(4) 0.069(3) 0.087(4) -0.007(3) 0.002(3) -0.009(3)
C158 0.046(6) 0.076(8) 0.069(7) 0.013(6) 0.000(5) 0.007(5)
C79 0.093(8) 0.063(8) 0.036(6) -0.015(5) 0.001(5) -0.019(6)
C5 0.041(6) 0.062(6) 0.057(6) 0.000(5) 0.008(5) 0.004(5)
C81 0.101(4) 0.069(3) 0.087(4) -0.007(3) 0.003(3) -0.010(3)
C41 0.077(7) 0.055(7) 0.044(5) -0.011(5) 0.016(5) -0.019(5)
C83 0.071(8) 0.057(6) 0.042(5) -0.002(4) -0.013(5) -0.009(5)
C21 0.097(8) 0.034(6) 0.048(5) -0.008(5) 0.017(5) -0.004(5)
C85 0.059(6) 0.072(8) 0.064(7) -0.006(5) 0.024(5) 0.026(6)
C43 0.063(8) 0.070(8) 0.076(8) 0.012(6) -0.015(6) -0.002(6)
C87 0.069(6) 0.081(6) 0.048(7) -0.014(6) -0.001(5) -0.029(5)
C11 0.094(9) 0.071(8) 0.057(5) -0.004(6) 0.033(6) -0.023(6)
C89 0.101(4) 0.069(3) 0.087(4) -0.007(3) 0.003(3) -0.010(3)
C45 0.093(11) 0.089(7) 0.062(9) -0.017(8) 0.001(8) 0.015(8)
F29 0.233(13) 0.177(12) 0.136(9) -0.122(9) 0.088(9) -0.060(11)
C91 0.067(6) 0.065(7) 0.044(6) -0.013(5) 0.000(5) -0.028(5)
C23 0.069(7) 0.106(10) 0.076(8) -0.035(7) 0.034(6) -0.010(7)
C93 0.086(8) 0.039(5) 0.048(6) 0.010(4) 0.021(5) 0.004(5)
C47 0.106(7) 0.056(8) 0.060(7) -0.024(6) 0.027(6) -0.026(7)
C95 0.043(7) 0.064(6) 0.098(9) 0.012(6) 0.010(6) 0.005(5)
C3 0.072(9) 0.087(8) 0.091(10) 0.027(8) 0.008(6) 0.024(6)
C97 0.097(8) 0.034(6) 0.067(5) -0.001(5) 0.015(6) -0.008(5)
C49 0.045(6) 0.072(8) 0.057(6) -0.010(5) -0.001(4) -0.003(5)
C99 0.089(9) 0.045(6) 0.072(8) 0.023(5) 0.019(6) 0.003(6)
C25 0.070(7) 0.060(6) 0.070(8) 0.013(6) 0.026(6) -0.015(5)
C101 0.121(11) 0.062(6) 0.071(8) 0.025(5) -0.026(6) -0.037(7)
C51 0.100(10) 0.073(9) 0.087(6) -0.010(7) 0.055(7) 0.021(7)
C103 0.093(9) 0.062(6) 0.065(8) -0.016(6) 0.025(7) -0.029(6)
C13 0.067(7) 0.094(10) 0.075(7) -0.024(6) -0.023(6) 0.002(6)
F59 0.220(12) 0.111(9) 0.199(12) -0.055(8) 0.144(11) 0.021(9)
C105 0.073(8) 0.080(6) 0.065(7) -0.011(5) -0.018(6) -0.020(6)
C53 0.073(7) 0.063(6) 0.041(6) -0.014(5) 0.005(5) -0.029(5)
C107 0.071(7) 0.045(5) 0.042(6) 0.003(4) 0.010(5) 0.005(5)
C27 0.068(8) 0.109(11) 0.066(6) -0.014(6) -0.027(6) 0.005(6)
C109 0.053(7) 0.085(9) 0.071(7) 0.036(7) -0.010(6) 0.008(6)
C55 0.053(6) 0.071(6) 0.064(7) 0.010(6) 0.016(5) -0.011(5)
C111 0.069(8) 0.068(6) 0.062(7) 0.015(6) 0.012(6) -0.008(6)
C7 0.084(9) 0.052(6) 0.093(8) -0.015(6) 0.002(7) -0.006(6)
C113 0.069(7) 0.047(7) 0.056(5) -0.005(5) 0.020(5) 0.017(5)
C57 0.088(8) 0.104(10) 0.042(6) 0.003(6) -0.016(5) 0.017(7)
C115 0.048(7) 0.102(11) 0.072(7) 0.014(7) -0.006(5) 0.010(6)
C29 0.043(6) 0.104(10) 0.083(7) -0.013(7) -0.015(5) 0.001(6)
C117 0.052(7) 0.107(11) 0.079(7) -0.002(7) 0.025(6) 0.015(7)
C59 0.117(10) 0.083(11) 0.083(10) 0.016(9) 0.055(8) 0.007(9)
C119 0.102(10) 0.053(7) 0.090(10) -0.009(7) 0.026(8) -0.042(6)
C15 0.066(8) 0.069(7) 0.118(10) 0.025(7) 0.017(6) 0.015(6)
C121 0.085(7) 0.056(5) 0.057(7) -0.002(6) 0.019(6) -0.016(5)
C61 0.084(9) 0.078(7) 0.081(9) -0.011(7) 0.018(7) -0.039(6)
C123 0.104(10) 0.043(7) 0.083(6) 0.008(6) 0.043(7) 0.011(7)
C31 0.085(10) 0.089(8) 0.077(9) 0.018(7) -0.013(7) 0.014(7)
C125 0.088(9) 0.060(8) 0.092(6) 0.021(7) 0.048(6) 0.038(7)
C63 0.060(7) 0.122(12) 0.095(9) -0.024(8) 0.043(6) -0.010(8)
C127 0.064(9) 0.083(11) 0.090(8) 0.031(8) 0.003(7) -0.008(8)
C2 0.106(10) 0.116(12) 0.053(7) -0.015(7) -0.013(7) -0.030(9)
C129 0.177(18) 0.046(8) 0.071(7) 0.006(7) -0.003(9) 0.013(10)
C65 0.126(11) 0.059(6) 0.067(7) -0.003(5) -0.023(6) -0.027(7)
C131 0.062(8) 0.129(13) 0.071(8) 0.029(8) -0.018(6) -0.004(7)
C33 0.129(10) 0.078(9) 0.040(6) -0.007(6) 0.009(6) -0.008(8)
C133 0.045(8) 0.124(12) 0.083(10) -0.014(8) -0.004(7) 0.001(8)
C67 0.073(10) 0.113(8) 0.082(10) 0.011(9) -0.014(8) -0.002(8)
C135 0.085(10) 0.116(13) 0.091(8) -0.017(8) 0.042(7) 0.011(8)
C17 0.140(13) 0.053(7) 0.061(7) 0.007(6) -0.035(7) 0.013(8)
C137 0.093(10) 0.093(10) 0.077(7) -0.020(7) 0.044(7) -0.015(7)
C69 0.120(12) 0.073(7) 0.099(9) -0.034(7) -0.035(9) 0.012(8)
C139 0.151(12) 0.136(15) 0.049(8) -0.002(8) -0.015(7) -0.028(11)
C35 0.087(8) 0.118(12) 0.063(7) -0.007(7) -0.040(6) 0.011(7)
C141 0.072(8) 0.135(13) 0.107(11) -0.053(10) 0.044(7) -0.011(8)
C71 0.181(17) 0.080(11) 0.047(8) 0.010(8) 0.004(9) 0.001(9)
C143 0.172(12) 0.125(17) 0.085(12) -0.027(12) -0.002(12) -0.023(13)
C9 0.160(14) 0.073(8) 0.093(10) -0.001(7) -0.074(10) 0.028(9)
C145 0.130(12) 0.124(14) 0.058(8) -0.011(8) -0.028(8) -0.028(10)
C73 0.099(11) 0.075(12) 0.28(3) 0.020(16) 0.047(16) 0.028(9)
C147 0.26(3) 0.101(16) 0.16(2) 0.023(14) -0.038(18) 0.005(18)
C37 0.082(16) 0.099(17) 0.119(17) 0.037(14) 0.011(12) -0.008(12)
C149 0.102(4) 0.070(3) 0.088(4) -0.007(3) 0.003(3) -0.010(3)
C75 0.102(4) 0.069(3) 0.088(4) -0.007(3) 0.003(3) -0.010(3)
O11 0.103(4) 0.071(3) 0.089(4) -0.007(3) 0.004(3) -0.010(3)
C151 0.097(7) 0.068(9) 0.089(8) 0.013(6) 0.055(6) 0.029(7)
C19 0.145(8) 0.077(10) 0.115(10) -0.020(8) 0.082(8) 0.014(9)
C153 0.160(8) 0.081(10) 0.097(10) -0.048(8) 0.065(8) -0.031(9)
C77 0.103(4) 0.070(3) 0.089(4) -0.007(3) 0.003(3) -0.010(3)
C155 0.103(4) 0.071(4) 0.089(4) -0.007(3) 0.004(3) -0.010(4)
C39 0.07(3) 0.027(19) 0.14(2) 0.007(17) -0.02(2) 0.004(18)
O3 0.103(4) 0.071(3) 0.089(4) -0.007(3) 0.004(3) -0.010(3)
C157 0.103(4) 0.071(4) 0.089(4) -0.007(3) 0.004(3) -0.010(4)

loop_
_atom_type_symbol
_atom_type_description
_atom_type_scat_dispersion_real
_atom_type_scat_dispersion_imag
_atom_type_scat_source
C C 0.0033 0.0016 'International Tables Vol C Tables 4.2.6.8 and 6.1.1.4'
H H 0.0000 0.0000 'International Tables Vol C Tables 4.2.6.8 and 6.1.1.4'
Ag Ag -0.8971 1.1015 'International Tables Vol C Tables 4.2.6.8 and 6.1.1.4'
Cl Cl 0.1484 0.1585 'International Tables Vol C Tables 4.2.6.8 and 6.1.1.4'
F F 0.0171 0.0103 'International Tables Vol C Tables 4.2.6.8 and 6.1.1.4'
O O 0.0106 0.0060 'International Tables Vol C Tables 4.2.6.8 and 6.1.1.4'
P P 0.1023 0.0942 'International Tables Vol C Tables 4.2.6.8 and 6.1.1.4'
S S 0.1246 0.1234 'International Tables Vol C Tables 4.2.6.8 and 6.1.1.4'

loop_
_geom_angle_atom_site_label_1
_geom_angle_atom_site_label_2
_geom_angle_atom_site_label_3
_geom_angle
_geom_angle_site_symmetry_1
_geom_angle_site_symmetry_3
_geom_angle_publ_flag
Ag6 Ag1 Ag10 89.99(3) . . ?
Ag6 Ag1 Ag2 61.62(3) . . ?
Ag6 Ag1 Ag11 122.06(3) . . ?
Ag8 Ag1 Ag6 60.22(3) . . ?
Ag8 Ag1 Ag10 59.61(3) . . ?
Ag8 Ag1 Ag2 121.81(3) . . ?
Ag8 Ag1 Ag11 61.86(3) . . ?
Ag10 Ag1 Ag2 122.24(3) . . ?
Ag10 Ag1 Ag11 61.50(3) . . ?
Ag12 Ag1 Ag6 60.23(3) . . ?
Ag12 Ag1 Ag8 89.91(3) . . ?
Ag12 Ag1 Ag10 59.84(3) . . ?
Ag12 Ag1 Ag2 62.40(3) . . ?
Ag12 Ag1 Ag11 121.30(3) . . ?
Ag2 Ag1 Ag11 175.47(4) . . ?
S1 Ag1 Ag6 112.37(7) . . ?
S1 Ag1 Ag8 165.82(7) . . ?
S1 Ag1 Ag10 110.43(7) . . ?
S1 Ag1 Ag12 76.00(7) . . ?
S1 Ag1 Ag2 52.81(6) . . ?
S1 Ag1 Ag11 124.35(7) . . ?
S5 Ag1 Ag6 109.10(6) . . ?
S5 Ag1 Ag8 75.41(7) . . ?
S5 Ag1 Ag10 112.61(7) . . ?
S5 Ag1 Ag12 165.16(7) . . ?
S5 Ag1 Ag2 123.66(7) . . ?
S5 Ag1 Ag11 53.51(7) . . ?
S5 Ag1 S1 118.72(9) . . ?
Ag6 Ag4 Ag14 122.04(3) . . ?
Ag6 Ag4 Ag7 61.66(3) . . ?
Ag8 Ag4 Ag6 60.08(3) . . ?
Ag8 Ag4 Ag14 120.91(3) . . ?
Ag8 Ag4 Ag7 61.98(3) . . ?
Ag10 Ag4 Ag6 90.35(3) . . ?
Ag10 Ag4 Ag8 59.93(3) . . ?
Ag10 Ag4 Ag12 60.06(3) . . ?
Ag10 Ag4 Ag14 61.00(3) . . ?
Ag10 Ag4 Ag7 121.89(3) . . ?
Ag12 Ag4 Ag6 59.97(3) . . ?
Ag12 Ag4 Ag8 89.68(3) . . ?
Ag12 Ag4 Ag14 62.08(3) . . ?
Ag12 Ag4 Ag7 121.62(3) . . ?
Ag7 Ag4 Ag14 175.90(4) . . ?
S4 Ag4 Ag6 108.72(7) . . ?
S4 Ag4 Ag8 164.72(7) . . ?
S4 Ag4 Ag10 112.65(7) . . ?
S4 Ag4 Ag12 75.25(7) . . ?
S4 Ag4 Ag14 54.07(6) . . ?
S4 Ag4 Ag7 124.01(7) . . ?
S12 Ag4 Ag6 112.92(7) . . ?
S12 Ag4 Ag8 75.65(7) . . ?
S12 Ag4 Ag10 108.95(7) . . ?
S12 Ag4 Ag12 165.10(7) . . ?
S12 Ag4 Ag14 123.47(7) . . ?
S12 Ag4 Ag7 53.49(6) . . ?
S12 Ag4 S4 119.51(9) . . ?
Ag1 Ag6 Ag4 89.87(3) . . ?
Ag1 Ag6 Ag8 59.89(3) . . ?
Ag1 Ag6 Ag12 59.70(3) . . ?
Ag1 Ag6 Ag7 121.60(3) . . ?
Ag1 Ag6 Ag2 61.84(3) . . ?
Ag4 Ag6 Ag7 61.20(3) . . ?
Ag4 Ag6 Ag2 122.12(3) . . ?
Ag8 Ag6 Ag4 59.78(3) . . ?
Ag8 Ag6 Ag7 61.72(3) . . ?
Ag8 Ag6 Ag2 121.71(3) . . ?
Ag12 Ag6 Ag4 59.82(3) . . ?
Ag12 Ag6 Ag8 89.42(3) . . ?
Ag12 Ag6 Ag7 121.00(3) . . ?
Ag12 Ag6 Ag2 62.32(3) . . ?
Ag7 Ag6 Ag2 175.87(3) . . ?
S8 Ag6 Ag1 166.08(7) . . ?
S8 Ag6 Ag4 76.38(7) . . ?
S8 Ag6 Ag8 113.21(7) . . ?
S8 Ag6 Ag12 110.12(7) . . ?
S8 Ag6 Ag7 53.35(6) . . ?
S8 Ag6 Ag2 123.93(7) . . ?
S9 Ag6 Ag1 77.05(6) . . ?
S9 Ag6 Ag4 166.80(7) . . ?
S9 Ag6 Ag8 110.81(7) . . ?
S9 Ag6 Ag12 113.39(7) . . ?
S9 Ag6 Ag7 124.51(7) . . ?
S9 Ag6 Ag2 52.89(6) . . ?
S9 Ag6 S8 116.75(9) . . ?
Ag1 Ag8 Ag4 90.08(3) . . ?
Ag1 Ag8 Ag6 59.89(3) . . ?
Ag1 Ag8 Ag7 121.30(3) . . ?
Ag1 Ag8 Ag11 61.99(3) . . ?
Ag4 Ag8 Ag6 60.14(3) . . ?
Ag4 Ag8 Ag7 61.20(3) . . ?
Ag4 Ag8 Ag11 121.73(3) . . ?
Ag6 Ag8 Ag7 61.41(3) . . ?
Ag6 Ag8 Ag11 121.87(3) . . ?
Ag10 Ag8 Ag1 60.59(3) . . ?
Ag10 Ag8 Ag4 59.90(3) . . ?
Ag10 Ag8 Ag6 90.36(3) . . ?
Ag10 Ag8 Ag7 121.08(3) . . ?
Ag10 Ag8 Ag11 61.85(3) . . ?
Ag7 Ag8 Ag11 176.18(4) . . ?
S3 Ag8 Ag1 109.14(7) . . ?
S3 Ag8 Ag4 112.46(7) . . ?
S3 Ag8 Ag6 75.19(7) . . ?
S3 Ag8 Ag10 165.45(7) . . ?
S3 Ag8 Ag7 53.38(6) . . ?
S3 Ag8 Ag11 124.48(7) . . ?
S11 Ag8 Ag1 113.45(7) . . ?
S11 Ag8 Ag4 110.05(7) . . ?
S11 Ag8 Ag6 166.47(7) . . ?
S11 Ag8 Ag10 76.26(7) . . ?
S11 Ag8 Ag7 124.01(7) . . ?
S11 Ag8 Ag11 53.33(7) . . ?
S11 Ag8 S3 118.23(9) . . ?
Ag1 Ag10 Ag14 122.00(3) . . ?
Ag1 Ag10 Ag11 61.81(3) . . ?
Ag4 Ag10 Ag1 89.79(3) . . ?
Ag4 Ag10 Ag8 60.17(3) . . ?
Ag4 Ag10 Ag12 60.09(3) . . ?
Ag4 Ag10 Ag14 62.18(3) . . ?
Ag4 Ag10 Ag11 122.20(3) . . ?
Ag8 Ag10 Ag1 59.81(3) . . ?
Ag8 Ag10 Ag12 89.84(3) . . ?
Ag8 Ag10 Ag14 122.33(3) . . ?
Ag8 Ag10 Ag11 62.04(3) . . ?
Ag12 Ag10 Ag1 59.51(3) . . ?
Ag12 Ag10 Ag14 62.51(3) . . ?
Ag12 Ag10 Ag11 121.29(3) . . ?
Ag14 Ag10 Ag11 174.97(3) . . ?
S10 Ag10 Ag1 74.73(7) . . ?
S10 Ag10 Ag4 164.16(7) . . ?
S10 Ag10 Ag8 112.66(7) . . ?
S10 Ag10 Ag12 107.73(7) . . ?
S10 Ag10 Ag14 123.40(7) . . ?
S10 Ag10 Ag11 53.19(7) . . ?
S10 Ag10 S2 119.12(9) . . ?
S2 Ag10 Ag1 165.99(7) . . ?
S2 Ag10 Ag4 76.50(6) . . ?
S2 Ag10 Ag8 109.60(7) . . ?
S2 Ag10 Ag12 114.17(7) . . ?
S2 Ag10 Ag14 53.83(7) . . ?
S2 Ag10 Ag11 123.39(7) . . ?
Ag1 Ag12 Ag4 90.32(3) . . ?
Ag1 Ag12 Ag6 60.07(3) . . ?
Ag1 Ag12 Ag10 60.65(3) . . ?
Ag1 Ag12 Ag14 121.36(3) . . ?
Ag1 Ag12 Ag2 61.58(3) . . ?
Ag4 Ag12 Ag6 60.21(3) . . ?
Ag4 Ag12 Ag14 61.47(3) . . ?
Ag4 Ag12 Ag2 121.48(3) . . ?
Ag6 Ag12 Ag14 121.68(3) . . ?
Ag6 Ag12 Ag2 61.28(3) . . ?
Ag10 Ag12 Ag4 59.85(3) . . ?
Ag10 Ag12 Ag6 90.37(3) . . ?
Ag10 Ag12 Ag14 60.72(3) . . ?
Ag10 Ag12 Ag2 122.23(3) . . ?
Ag14 Ag12 Ag2 176.38(4) . . ?
S6 Ag12 Ag1 111.16(7) . . ?
S6 Ag12 Ag4 113.47(7) . . ?
S6 Ag12 Ag6 167.57(7) . . ?
S6 Ag12 Ag10 77.33(7) . . ?
S6 Ag12 Ag14 53.44(6) . . ?
S6 Ag12 Ag2 124.16(7) . . ?
S6 Ag12 S7 116.58(9) . . ?
S7 Ag12 Ag1 112.68(7) . . ?
S7 Ag12 Ag4 109.73(7) . . ?
S7 Ag12 Ag6 75.78(7) . . ?
S7 Ag12 Ag10 165.93(7) . . ?
S7 Ag12 Ag14 124.72(7) . . ?
S7 Ag12 Ag2 53.00(7) . . ?
Ag4 Ag14 Ag12 56.45(2) . . ?
Ag10 Ag14 Ag4 56.82(2) . . ?
Ag10 Ag14 Ag12 56.76(2) . . ?
S4 Ag14 Ag4 53.53(7) . . ?
S4 Ag14 Ag10 108.12(7) . . ?
S4 Ag14 Ag12 71.96(6) . . ?
S6 Ag14 Ag4 108.35(7) . . ?
S6 Ag14 Ag10 74.96(7) . . ?
S6 Ag14 Ag12 53.21(6) . . ?
S6 Ag14 S4 111.77(9) . . ?
S2 Ag14 Ag4 73.72(6) . . ?
S2 Ag14 Ag10 54.19(6) . . ?
S2 Ag14 Ag12 108.97(7) . . ?
S2 Ag14 S4 115.94(9) . . ?
S2 Ag14 S6 117.84(9) . . ?
Ag4 Ag7 Ag6 57.14(2) . . ?
Ag4 Ag7 Ag8 56.82(2) . . ?
Ag6 Ag7 Ag8 56.87(2) . . ?
S8 Ag7 Ag4 74.45(6) . . ?
S8 Ag7 Ag6 54.05(6) . . ?
S8 Ag7 Ag8 109.19(7) . . ?
S8 Ag7 S3 114.35(9) . . ?
S12 Ag7 Ag4 54.04(6) . . ?
S12 Ag7 Ag6 109.10(7) . . ?
S12 Ag7 Ag8 73.08(6) . . ?
S12 Ag7 S8 116.83(9) . . ?
S12 Ag7 S3 114.89(9) . . ?
S3 Ag7 Ag4 108.60(7) . . ?
S3 Ag7 Ag6 72.88(7) . . ?
S3 Ag7 Ag8 53.77(6) . . ?
Ag1 Ag2 Ag12 56.01(3) . . ?
Ag6 Ag2 Ag1 56.54(2) . . ?
Ag6 Ag2 Ag12 56.40(2) . . ?
S1 Ag2 Ag1 53.83(7) . . ?
S1 Ag2 Ag6 108.44(7) . . ?
S1 Ag2 Ag12 72.91(6) . . ?
S1 Ag2 S7 114.05(9) . . ?
S1 Ag2 S9 116.57(10) . . ?
S7 Ag2 Ag1 107.63(7) . . ?
S7 Ag2 Ag6 73.22(7) . . ?
S7 Ag2 Ag12 53.37(6) . . ?
S9 Ag2 Ag1 74.57(7) . . ?
S9 Ag2 Ag6 53.99(7) . . ?
S9 Ag2 Ag12 108.70(7) . . ?
S9 Ag2 S7 114.91(9) . . ?
S1 Ag9 S6 100.45(9) . . ?
S10 Ag9 S1 99.42(9) . . ?
S10 Ag9 S6 100.03(9) . . ?
P1 Ag9 S1 115.05(10) . . ?
P1 Ag9 S6 119.76(10) . . ?
P1 Ag9 S10 118.60(9) . . ?
S3 Ag5 S9 99.06(9) . . ?
S5 Ag5 S3 98.86(9) . . ?
S5 Ag5 S9 100.31(9) . . ?
P4 Ag5 S3 117.84(10) . . ?
P4 Ag5 S9 115.71(10) . . ?
P4 Ag5 S5 121.18(10) . . ?
Ag8 Ag11 Ag1 56.15(3) . . ?
Ag10 Ag11 Ag1 56.69(3) . . ?
Ag10 Ag11 Ag8 56.12(2) . . ?
S10 Ag11 Ag1 71.89(7) . . ?
S10 Ag11 Ag8 106.95(7) . . ?
S10 Ag11 Ag10 53.15(7) . . ?
S10 Ag11 S5 114.21(10) . . ?
S10 Ag11 S11 115.79(10) . . ?
S5 Ag11 Ag1 53.17(7) . . ?
S5 Ag11 Ag8 72.12(6) . . ?
S5 Ag11 Ag10 107.66(7) . . ?
S11 Ag11 Ag1 107.84(7) . . ?
S11 Ag11 Ag8 53.38(7) . . ?
S11 Ag11 Ag10 73.09(7) . . ?
S11 Ag11 S5 113.43(9) . . ?
S4 Ag3 S8 100.21(9) . . ?
S4 Ag3 S7 98.04(8) . . ?
S8 Ag3 S7 99.63(9) . . ?
P3 Ag3 S4 120.67(11) . . ?
P3 Ag3 S8 118.82(10) . . ?
P3 Ag3 S7 115.49(10) . . ?
S12 Ag13 S2 97.26(9) . . ?
S11 Ag13 S12 98.40(9) . . ?
S11 Ag13 S2 98.48(9) . . ?
P2 Ag13 S12 115.78(10) . . ?
P2 Ag13 S2 118.49(10) . . ?
P2 Ag13 S11 123.51(10) . . ?
Ag1 S1 Ag9 90.57(9) . . ?
Ag2 S1 Ag1 73.36(7) . . ?
Ag2 S1 Ag9 134.30(11) . . ?
C12 S1 Ag1 109.2(4) . . ?
C12 S1 Ag2 113.0(4) . . ?
C12 S1 Ag9 112.7(4) . . ?
Ag4 S4 Ag14 72.40(7) . . ?
Ag4 S4 Ag3 91.84(9) . . ?
Ag14 S4 Ag3 136.70(11) . . ?
C68 S4 Ag4 112.4(4) . . ?
C68 S4 Ag14 112.3(4) . . ?
C68 S4 Ag3 111.0(4) . . ?
Ag12 S6 Ag14 73.35(7) . . ?
Ag12 S6 Ag9 89.80(9) . . ?
Ag14 S6 Ag9 132.29(12) . . ?
C6 S6 Ag12 112.8(3) . . ?
C6 S6 Ag14 112.9(3) . . ?
C6 S6 Ag9 114.7(3) . . ?
Ag6 S8 Ag3 91.18(9) . . ?
Ag7 S8 Ag6 72.60(7) . . ?
Ag7 S8 Ag3 133.47(11) . . ?
C62 S8 Ag6 113.6(4) . . ?
C62 S8 Ag7 112.1(4) . . ?
C62 S8 Ag3 114.3(4) . . ?
Ag10 S10 Ag9 92.40(9) . . ?
Ag10 S10 Ag11 73.66(7) . . ?
Ag11 S10 Ag9 136.20(11) . . ?
C64 S10 Ag10 113.8(4) . . ?
C64 S10 Ag9 109.6(4) . . ?
C64 S10 Ag11 114.1(4) . . ?
Ag4 S12 Ag13 93.29(9) . . ?
Ag7 S12 Ag4 72.47(7) . . ?
Ag7 S12 Ag13 135.51(11) . . ?
C22 S12 Ag4 110.7(3) . . ?
C22 S12 Ag7 109.6(4) . . ?
C22 S12 Ag13 114.8(4) . . ?
Ag8 S3 Ag5 91.76(9) . . ?
Ag7 S3 Ag8 72.85(7) . . ?
Ag7 S3 Ag5 135.14(11) . . ?
C20 S3 Ag8 111.3(3) . . ?
C20 S3 Ag7 111.6(4) . . ?
C20 S3 Ag5 113.2(4) . . ?
Ag12 S7 Ag3 91.55(9) . . ?
Ag2 S7 Ag12 73.64(8) . . ?
Ag2 S7 Ag3 134.12(11) . . ?
C54 S7 Ag12 110.8(3) . . ?
C54 S7 Ag2 113.7(3) . . ?
C54 S7 Ag3 112.2(3) . . ?
Ag10 S2 Ag13 92.18(9) . . ?
Ag14 S2 Ag10 71.99(7) . . ?
Ag14 S2 Ag13 135.86(10) . . ?
C1 S2 Ag10 111.1(4) . . ?
C1 S2 Ag14 111.1(4) . . ?
C1 S2 Ag13 113.1(4) . . ?
Ag6 S9 Ag5 90.39(9) . . ?
Ag2 S9 Ag6 73.12(7) . . ?
Ag2 S9 Ag5 133.08(11) . . ?
C42 S9 Ag6 111.1(4) . . ?
C42 S9 Ag2 111.4(4) . . ?
C42 S9 Ag5 115.5(4) . . ?
Ag1 S5 Ag5 91.73(9) . . ?
Ag1 S5 Ag11 73.32(8) . . ?
Ag11 S5 Ag5 136.18(11) . . ?
C14 S5 Ag1 114.3(3) . . ?
C14 S5 Ag5 110.6(4) . . ?
C14 S5 Ag11 113.1(4) . . ?
Ag8 S11 Ag13 92.58(9) . . ?
Ag11 S11 Ag8 73.28(8) . . ?
Ag11 S11 Ag13 135.53(12) . . ?
C34 S11 Ag8 111.4(4) . . ?
C34 S11 Ag11 111.5(4) . . ?
C34 S11 Ag13 112.9(4) . . ?
C46 P1 Ag9 111.4(4) . . ?
C46 P1 C70 106.5(6) . . ?
C70 P1 Ag9 113.3(4) . . ?
C104 P1 Ag9 110.3(3) . . ?
C104 P1 C46 108.9(5) . . ?
C104 P1 C70 106.2(5) . . ?
C78 P4 Ag5 111.3(4) . . ?
C78 P4 C130 107.2(5) . . ?
C82 P4 Ag5 112.0(4) . . ?
C82 P4 C78 107.2(5) . . ?
C82 P4 C130 106.5(5) . . ?
C130 P4 Ag5 112.3(3) . . ?
C26 P2 Ag13 112.6(4) . . ?
C5 P2 Ag13 111.8(4) . . ?
C5 P2 C26 106.0(6) . . ?
C81 P2 Ag13 113.3(6) . . ?
C81 P2 C26 104.8(7) . . ?
C81 P2 C5 108.0(7) . . ?
C79 P3 Ag3 112.3(4) . . ?
C79 P3 C53 106.3(6) . . ?
C41 P3 Ag3 113.8(4) . . ?
C41 P3 C79 105.0(6) . . ?
C41 P3 C53 106.6(6) . . ?
C53 P3 Ag3 112.2(4) . . ?
C80 O1 C133 116.5(10) . . ?
C92 O4 C45 117.1(11) . . ?
C158 O6 C127 117.9(10) . . ?
C87 O8 C67 117.8(12) . . ?
C11 O10 C71 116.5(11) . . ?
C97 O12 C129 117.0(13) . . ?
C8 C1 S2 122.7(9) . . ?
C8 C1 C10 116.1(9) . . ?
C10 C1 S2 121.1(8) . . ?
F10 C4 C6 119.8(10) . . ?
F10 C4 C152 117.9(10) . . ?
C152 C4 C6 122.3(11) . . ?
C4 C6 S6 122.6(8) . . ?
C4 C6 C28 115.4(10) . . ?
C28 C6 S6 121.8(8) . . ?
F8 C8 C1 119.1(9) . . ?
F8 C8 C90 117.5(10) . . ?
C90 C8 C1 123.4(11) . . ?
F12 C10 C1 120.5(9) . . ?
F12 C10 C83 117.3(10) . . ?
C83 C10 C1 122.1(11) . . ?
C33 O13 C59 118.4(12) . . ?
C32 C12 S1 123.7(8) . . ?
C32 C12 C36 115.0(10) . . ?
C36 C12 S1 121.3(9) . . ?
C138 O7 C143 119.0(12) . . ?
C60 C14 S5 121.7(8) . . ?
C47 C14 S5 122.5(11) . . ?
C47 C14 C60 115.4(12) . . ?
C15 O2 C37 117.2(14) . . ?
C15 O2 C39 110.0(18) . . ?
F28 C16 C56 117.9(11) . . ?
F28 C16 C68 118.6(10) . . ?
C56 C16 C68 123.5(12) . . ?
F1 C18 C20 119.8(10) . . ?
F1 C18 C107 115.8(10) . . ?
C107 C18 C20 124.4(10) . . ?
C18 C20 S3 122.5(8) . . ?
C18 C20 C96 114.3(11) . . ?
C96 C20 S3 123.0(9) . . ?
C24 C22 S12 120.6(8) . . ?
C24 C22 C44 116.9(10) . . ?
C44 C22 S12 122.2(8) . . ?
F22 C24 C22 121.2(10) . . ?
F22 C24 C144 116.3(10) . . ?
C22 C24 C144 122.5(11) . . ?
C76 C26 P2 115.8(9) . . ?
C117 C26 P2 123.4(11) . . ?
C117 C26 C76 120.7(12) . . ?
F26 C28 C6 120.0(10) . . ?
F26 C28 C116 116.2(10) . . ?
C116 C28 C6 123.8(11) . . ?
F16 C30 C54 120.9(10) . . ?
F16 C30 C55 117.6(11) . . ?
C55 C30 C54 121.5(11) . . ?
F6 C32 C12 119.5(10) . . ?
F6 C32 C154 116.6(11) . . ?
C154 C32 C12 123.9(11) . . ?
C126 C34 S11 120.9(10) . . ?
C126 C34 C150 116.7(12) . . ?
C150 C34 S11 122.1(10) . . ?
F20 C36 C12 119.7(10) . . ?
F20 C36 C48 117.7(10) . . ?
C48 C36 C12 122.6(12) . . ?
F4 C38 C54 120.0(9) . . ?
F4 C38 C102 117.0(10) . . ?
C54 C38 C102 123.0(11) . . ?
C7 O9 C147 115.4(14) . . ?
F34 C40 C62 121.0(10) . . ?
F34 C40 C57 117.0(12) . . ?
C57 C40 C62 122.1(13) . . ?
C50 C42 S9 119.5(9) . . ?
C49 C42 S9 122.9(9) . . ?
C49 C42 C50 116.8(11) . . ?
F24 C44 C22 120.0(10) . . ?
F24 C44 C72 119.2(11) . . ?
C72 C44 C22 120.8(11) . . ?
C66 C46 P1 118.2(9) . . ?
C23 C46 P1 121.6(10) . . ?
C23 C46 C66 119.7(12) . . ?
F2 C48 C36 118.9(12) . . ?
F2 C48 C85 121.5(11) . . ?
C85 C48 C36 119.7(12) . . ?
F14 C50 C42 121.3(10) . . ?
F14 C50 C98 116.7(11) . . ?
C98 C50 C42 121.8(13) . . ?
F32 C52 C62 119.5(11) . . ?
F32 C52 C13 117.0(13) . . ?
C13 C52 C62 123.5(14) . . ?
C30 C54 S7 121.0(8) . . ?
C38 C54 S7 121.8(8) . . ?
C38 C54 C30 116.9(10) . . ?
F60 C56 C16 120.1(14) . . ?
F60 C56 C51 119.3(12) . . ?
C16 C56 C51 120.7(13) . . ?
F38 C58 C64 120.4(9) . . ?
F38 C58 C84 116.7(11) . . ?
C84 C58 C64 122.9(12) . . ?
F30 C60 C14 119.6(10) . . ?
F30 C60 C151 119.6(13) . . ?
C151 C60 C14 120.8(14) . . ?
C40 C62 S8 121.2(10) . . ?
C52 C62 S8 122.9(10) . . ?
C52 C62 C40 115.7(11) . . ?
C58 C64 S10 122.0(9) . . ?
C58 C64 C122 115.6(10) . . ?
C122 C64 S10 121.8(9) . . ?
C46 C66 H66 119.9 . . ?
C80 C66 C46 120.3(12) . . ?
C80 C66 H66 119.9 . . ?
C16 C68 S4 123.6(9) . . ?
C113 C68 S4 121.4(9) . . ?
C113 C68 C16 114.6(10) . . ?
C100 C70 P1 117.8(9) . . ?
C100 C70 C17 119.6(12) . . ?
C17 C70 P1 122.5(10) . . ?
F40 C72 C44 118.7(11) . . ?
F40 C72 C146 119.5(11) . . ?
C146 C72 C44 121.7(12) . . ?
C82 C74 H74 119.8 . . ?
C82 C74 C92 120.4(12) . . ?
C92 C74 H74 119.8 . . ?
C26 C76 H76 120.2 . . ?
C26 C76 C11 119.5(13) . . ?
C11 C76 H76 120.2 . . ?
C128 C78 P4 116.9(8) . . ?
C109 C78 P4 123.8(10) . . ?
C109 C78 C128 119.2(12) . . ?
O1 C80 C66 123.7(12) . . ?
O1 C80 C63 115.6(12) . . ?
C63 C80 C66 120.7(13) . . ?
C74 C82 P4 117.0(9) . . ?
C74 C82 C120 120.6(11) . . ?
C120 C82 P4 122.2(9) . . ?
F15 C84 C58 120.2(12) . . ?
F15 C84 C86 120.8(11) . . ?
C86 C84 C58 118.9(13) . . ?
F53 C86 C84 119.6(14) . . ?
F53 C86 C105 119.9(13) . . ?
C84 C86 C105 120.5(11) . . ?
C148 C88 H88 120.5 . . ?
C41 C88 H88 120.5 . . ?
C41 C88 C148 119.1(13) . . ?
C112 O5 C73 117.1(12) . . ?
F58 C90 C8 121.6(12) . . ?
F58 C90 C118 120.7(10) . . ?
C8 C90 C118 117.6(11) . . ?
O4 C92 C74 125.6(12) . . ?
O4 C92 C111 115.0(11) . . ?
C74 C92 C111 119.4(12) . . ?
F50 C94 C96 120.3(11) . . ?
F50 C94 C93 118.8(11) . . ?
C96 C94 C93 120.8(11) . . ?
F18 C96 C20 119.4(11) . . ?
F18 C96 C94 117.3(10) . . ?
C94 C96 C20 123.2(11) . . ?
F19 C98 C50 120.5(14) . . ?
F19 C98 C27 120.8(12) . . ?
C27 C98 C50 118.7(13) . . ?
C70 C100 H100 119.3 . . ?
C70 C100 C7 121.5(13) . . ?
C7 C100 H100 119.3 . . ?
F46 C102 C38 120.7(11) . . ?
F46 C102 C25 121.3(11) . . ?
C38 C102 C25 118.0(12) . . ?
C106 C104 P1 125.3(5) . . ?
C106 C104 C114 120.0 . . ?
C114 C104 P1 114.5(5) . . ?
C104 C106 H106 120.0 . . ?
C108 C106 C104 120.0 . . ?
C108 C106 H106 120.0 . . ?
C106 C108 H108 120.0 . . ?
C106 C108 C110 120.0 . . ?
C110 C108 H108 120.0 . . ?
C108 C110 H110 120.0 . . ?
C108 C110 C112 120.0 . . ?
C112 C110 H110 120.0 . . ?
C110 C112 O5 114.4(8) . . ?
C110 C112 C114 120.0 . . ?
C114 C112 O5 125.5(8) . . ?
C104 C114 H114 120.0 . . ?
C112 C114 C104 120.0 . . ?
C112 C114 H114 120.0 . . ?
F33 C116 C28 121.2(11) . . ?
F33 C116 C121 121.1(11) . . ?
C28 C116 C121 117.7(11) . . ?
F56 C118 C90 118.7(11) . . ?
F56 C118 C83 119.3(12) . . ?
C83 C118 C90 122.0(10) . . ?
C82 C120 H120 121.0 . . ?
C82 C120 C99 117.9(12) . . ?
C99 C120 H120 121.0 . . ?
F5 C122 C64 118.6(10) . . ?
F5 C122 C105 119.6(12) . . ?
C105 C122 C64 121.8(12) . . ?
C79 C124 H124 120.6 . . ?
C33 C124 H124 120.6 . . ?
C33 C124 C79 118.9(14) . . ?
F54 C126 C34 122.3(12) . . ?
F54 C126 C65 115.8(14) . . ?
C65 C126 C34 121.9(14) . . ?
C78 C128 H128 119.9 . . ?
C158 C128 C78 120.2(11) . . ?
C158 C128 H128 119.9 . . ?
C132 C130 P4 124.2(5) . . ?
C132 C130 C140 120.0 . . ?
C140 C130 P4 115.5(5) . . ?
C130 C132 H132 120.0 . . ?
C130 C132 C134 120.0 . . ?
C134 C132 H132 120.0 . . ?
C132 C134 H134 120.0 . . ?
C136 C134 C132 120.0 . . ?
C136 C134 H134 120.0 . . ?
C134 C136 H136 120.0 . . ?
C134 C136 C138 120.0 . . ?
C138 C136 H136 120.0 . . ?
O7 C138 C136 115.9(9) . . ?
O7 C138 C140 124.1(9) . . ?
C140 C138 C136 120.0 . . ?
C130 C140 H140 120.0 . . ?
C138 C140 C130 120.0 . . ?
C138 C140 H140 120.0 . . ?
F11 C142 C150 118.9(15) . . ?
F11 C142 C101 121.0(13) . . ?
C101 C142 C150 120.1(14) . . ?
F41 C144 C24 119.9(12) . . ?
F41 C144 C146 120.4(11) . . ?
C146 C144 C24 119.6(12) . . ?
F35 C146 C72 121.4(13) . . ?
F35 C146 C144 120.1(12) . . ?
C72 C146 C144 118.4(11) . . ?
C88 C148 H148 119.0 . . ?
C123 C148 C88 122.0(13) . . ?
C123 C148 H148 119.0 . . ?
F52 C150 C34 120.0(11) . . ?
F52 C150 C142 118.1(12) . . ?
C34 C150 C142 121.9(14) . . ?
F44 C152 C4 119.3(12) . . ?
F44 C152 C121 120.6(12) . . ?
C121 C152 C4 120.0(12) . . ?
F9 C154 C32 121.3(11) . . ?
F9 C154 C85 119.0(11) . . ?
C32 C154 C85 119.7(12) . . ?
C89 C156 H156 120.2 . . ?
C89 C156 C149 119.6(17) . . ?
C149 C156 H156 120.2 . . ?
O6 C158 C128 124.2(12) . . ?
O6 C158 C115 115.8(12) . . ?
C128 C158 C115 120.0(13) . . ?
C124 C79 P3 115.0(10) . . ?
C2 C79 P3 123.3(11) . . ?
C2 C79 C124 121.1(13) . . ?
C43 C5 P2 124.4(10) . . ?
C95 C5 P2 115.9(10) . . ?
C95 C5 C43 119.7(12) . . ?
C89 C81 P2 119.0(14) . . ?
C89 C81 C75 118.9(16) . . ?
C75 C81 P2 121.7(13) . . ?
C88 C41 P3 124.3(11) . . ?
C88 C41 C21 119.1(13) . . ?
C21 C41 P3 116.3(9) . . ?
F48 C83 C10 121.1(11) . . ?
F48 C83 C118 120.1(10) . . ?
C118 C83 C10 118.8(11) . . ?
C41 C21 H21 119.6 . . ?
C97 C21 C41 120.9(12) . . ?
C97 C21 H21 119.6 . . ?
F37 C85 C48 120.5(12) . . ?
F37 C85 C154 120.4(13) . . ?
C48 C85 C154 119.1(11) . . ?
C5 C43 H43 120.4 . . ?
C5 C43 C31 119.1(14) . . ?
C31 C43 H43 120.4 . . ?
O8 C87 C91 124.9(14) . . ?
O8 C87 C61 118.0(13) . . ?
C91 C87 C61 117.1(15) . . ?
O10 C11 C76 124.7(15) . . ?
O10 C11 C137 117.0(13) . . ?
C76 C11 C137 118.3(15) . . ?
C156 C89 H89 120.3 . . ?
C81 C89 C156 119.3(17) . . ?
C81 C89 H89 120.3 . . ?
O4 C45 H45A 109.5 . . ?
O4 C45 H45B 109.5 . . ?
O4 C45 H45C 109.5 . . ?
H45A C45 H45B 109.5 . . ?
H45A C45 H45C 109.5 . . ?
H45B C45 H45C 109.5 . . ?
C87 C91 H91 119.0 . . ?
C53 C91 C87 121.9(13) . . ?
C53 C91 H91 119.0 . . ?
C46 C23 H23 120.7 . . ?
C46 C23 C141 118.7(15) . . ?
C141 C23 H23 120.7 . . ?
F17 C93 C94 120.5(11) . . ?
F17 C93 C107 121.7(11) . . ?
C107 C93 C94 117.8(11) . . ?
F43 C47 C14 118.2(12) . . ?
F43 C47 C153 118.9(14) . . ?
C14 C47 C153 122.9(16) . . ?
C5 C95 H95 119.6 . . ?
C15 C95 C5 120.7(14) . . ?
C15 C95 H95 119.6 . . ?
C15 C3 H3 119.7 . . ?
C31 C3 H3 119.7 . . ?
C31 C3 C15 120.6(15) . . ?
O12 C97 C123 116.0(14) . . ?
C21 C97 O12 124.2(12) . . ?
C21 C97 C123 119.7(14) . . ?
F36 C49 C29 115.3(12) . . ?
C42 C49 F36 120.7(10) . . ?
C42 C49 C29 123.9(13) . . ?
C120 C99 H99 119.1 . . ?
C111 C99 C120 121.7(13) . . ?
C111 C99 H99 119.1 . . ?
F39 C25 C102 119.1(13) . . ?
F39 C25 C55 120.5(12) . . ?
C55 C25 C102 120.4(12) . . ?
F7 C101 C142 120.9(16) . . ?
F7 C101 C65 120.9(17) . . ?
C142 C101 C65 118.0(14) . . ?
F27 C51 C56 120.9(14) . . ?
F27 C51 C125 121.1(15) . . ?
C56 C51 C125 118.0(12) . . ?
C53 C103 H103 120.1 . . ?
C53 C103 C119 119.9(15) . . ?
C119 C103 H103 120.1 . . ?
F3 C13 C52 120.4(16) . . ?
F3 C13 C35 121.1(13) . . ?
C52 C13 C35 118.4(15) . . ?
F49 C105 C122 118.5(14) . . ?
C86 C105 F49 121.2(12) . . ?
C86 C105 C122 120.2(13) . . ?
C91 C53 P3 116.6(10) . . ?
C103 C53 P3 122.8(12) . . ?
C103 C53 C91 120.3(13) . . ?
F42 C107 C18 121.8(10) . . ?
F42 C107 C93 118.8(11) . . ?
C18 C107 C93 119.3(11) . . ?
F13 C27 C98 119.0(15) . . ?
F13 C27 C29 120.1(15) . . ?
C29 C27 C98 120.9(12) . . ?
C78 C109 H109 119.8 . . ?
C78 C109 C131 120.3(13) . . ?
C131 C109 H109 119.8 . . ?
F21 C55 C30 120.4(13) . . ?
F21 C55 C25 119.5(12) . . ?
C30 C55 C25 120.1(12) . . ?
C92 C111 H111 120.0 . . ?
C99 C111 C92 119.9(12) . . ?
C99 C111 H111 120.0 . . ?
O9 C7 C100 122.0(15) . . ?
O9 C7 C69 119.3(15) . . ?
C69 C7 C100 118.7(14) . . ?
F31 C113 C68 120.7(10) . . ?
F31 C113 C125 115.2(12) . . ?
C68 C113 C125 124.1(12) . . ?
F23 C57 C40 119.7(15) . . ?
F23 C57 C35 120.5(13) . . ?
C35 C57 C40 119.7(15) . . ?
C158 C115 H115 120.1 . . ?
C131 C115 C158 119.9(14) . . ?
C131 C115 H115 120.1 . . ?
F51 C29 C49 120.5(15) . . ?
F51 C29 C27 121.8(13) . . ?
C27 C29 C49 117.7(14) . . ?
C26 C117 H117 119.8 . . ?
C26 C117 C135 120.3(15) . . ?
C135 C117 H117 119.8 . . ?
O13 C59 H59A 109.5 . . ?
O13 C59 H59B 109.5 . . ?
O13 C59 H59C 109.5 . . ?
H59A C59 H59B 109.5 . . ?
H59A C59 H59C 109.5 . . ?
H59B C59 H59C 109.5 . . ?
C103 C119 H119 120.8 . . ?
C61 C119 C103 118.4(14) . . ?
C61 C119 H119 120.8 . . ?
C95 C15 O2 120.9(16) . . ?
C95 C15 C3 119.9(15) . . ?
C3 C15 O2 119.1(15) . . ?
F45 C121 C116 118.9(13) . . ?
F45 C121 C152 120.3(13) . . ?
C152 C121 C116 120.7(12) . . ?
C87 C61 H61 118.8 . . ?
C119 C61 C87 122.3(14) . . ?
C119 C61 H61 118.8 . . ?
C148 C123 C97 119.2(14) . . ?
C148 C123 H123 120.4 . . ?
C97 C123 H123 120.4 . . ?
C43 C31 H31 120.1 . . ?
C3 C31 C43 119.8(16) . . ?
C3 C31 H31 120.1 . . ?
F55 C125 C51 117.7(12) . . ?
F55 C125 C113 123.2(14) . . ?
C113 C125 C51 119.0(14) . . ?
C80 C63 H63 121.0 . . ?
C141 C63 C80 118.0(15) . . ?
C141 C63 H63 121.0 . . ?
O6 C127 H12A 109.5 . . ?
O6 C127 H12B 109.5 . . ?
O6 C127 H12C 109.5 . . ?
H12A C127 H12B 109.5 . . ?
H12A C127 H12C 109.5 . . ?
H12B C127 H12C 109.5 . . ?
C79 C2 H2 120.5 . . ?
C79 C2 C145 118.9(16) . . ?
C145 C2 H2 120.5 . . ?
O12 C129 H12D 109.5 . . ?
O12 C129 H12E 109.5 . . ?
O12 C129 H12F 109.5 . . ?
H12D C129 H12E 109.5 . . ?
H12D C129 H12F 109.5 . . ?
H12E C129 H12F 109.5 . . ?
F25 C65 C126 121.6(16) . . ?
F25 C65 C101 117.2(14) . . ?
C126 C65 C101 121.3(16) . . ?
C109 C131 H131 119.9 . . ?
C115 C131 C109 120.3(13) . . ?
C115 C131 H131 119.9 . . ?
O13 C33 C124 122.8(15) . . ?
O13 C33 C139 116.4(14) . . ?
C124 C33 C139 120.4(16) . . ?
O1 C133 H13A 109.7 . . ?
O1 C133 H13B 109.3 . . ?
O1 C133 H13C 109.4 . . ?
H13A C133 H13B 109.5 . . ?
H13A C133 H13C 109.5 . . ?
H13B C133 H13C 109.5 . . ?
O8 C67 H67A 109.5 . . ?
O8 C67 H67B 109.5 . . ?
O8 C67 H67C 109.5 . . ?
H67A C67 H67B 109.5 . . ?
H67A C67 H67C 109.5 . . ?
H67B C67 H67C 109.5 . . ?
C117 C135 H135 119.6 . . ?
C137 C135 C117 120.9(16) . . ?
C137 C135 H135 119.6 . . ?
C70 C17 H17 120.5 . . ?
C70 C17 C9 118.9(14) . . ?
C9 C17 H17 120.5 . . ?
C11 C137 H137 119.9 . . ?
C135 C137 C11 120.3(14) . . ?
C135 C137 H137 119.9 . . ?
C7 C69 H69 119.8 . . ?
C9 C69 C7 120.3(15) . . ?
C9 C69 H69 119.8 . . ?
C33 C139 H139 119.9 . . ?
C145 C139 C33 120.1(16) . . ?
C145 C139 H139 119.9 . . ?
F57 C35 C13 118.6(16) . . ?
F57 C35 C57 120.9(17) . . ?
C57 C35 C13 120.5(13) . . ?
C23 C141 H141 118.7 . . ?
C63 C141 C23 122.6(15) . . ?
C63 C141 H141 118.7 . . ?
O10 C71 H71A 109.5 . . ?
O10 C71 H71B 109.5 . . ?
O10 C71 H71C 109.5 . . ?
H71A C71 H71B 109.5 . . ?
H71A C71 H71C 109.5 . . ?
H71B C71 H71C 109.5 . . ?
O7 C143 H14A 109.5 . . ?
O7 C143 H14B 109.5 . . ?
O7 C143 H14C 109.5 . . ?
H14A C143 H14B 109.5 . . ?
H14A C143 H14C 109.5 . . ?
H14B C143 H14C 109.5 . . ?
C17 C9 H9 119.5 . . ?
C69 C9 C17 120.9(14) . . ?
C69 C9 H9 119.5 . . ?
C2 C145 H145 119.8 . . ?
C139 C145 C2 120.5(17) . . ?
C139 C145 H145 119.8 . . ?
O5 C73 H73A 109.5 . . ?
O5 C73 H73B 109.5 . . ?
O5 C73 H73C 109.5 . . ?
H73A C73 H73B 109.5 . . ?
H73A C73 H73C 109.5 . . ?
H73B C73 H73C 109.5 . . ?
O9 C147 H14D 109.5 . . ?
O9 C147 H14E 109.5 . . ?
O9 C147 H14F 109.5 . . ?
H14D C147 H14E 109.5 . . ?
H14D C147 H14F 109.5 . . ?
H14E C147 H14F 109.5 . . ?
O2 C37 H37A 109.5 . . ?
O2 C37 H37B 109.5 . . ?
O2 C37 H37C 109.5 . . ?
H37A C37 H37B 109.5 . . ?
H37A C37 H37C 109.5 . . ?
H37B C37 H37C 109.5 . . ?
C156 C149 H149 117.6 . . ?
C77 C149 C156 124.8(16) . . ?
C77 C149 H149 117.6 . . ?
C81 C75 H75 117.9 . . ?
C77 C75 C81 124.2(16) . . ?
C77 C75 H75 117.9 . . ?
C77 O11 C155 152(3) . . ?
C60 C151 F47 117.7(16) . . ?
C19 C151 F47 120.1(15) . . ?
C19 C151 C60 122.1(18) . . ?
F59 C19 C153 117.3(19) . . ?
C151 C19 F59 121(2) . . ?
C151 C19 C153 121.6(16) . . ?
F29 C153 C47 119(2) . . ?
F29 C153 C19 123.6(18) . . ?
C19 C153 C47 117.2(16) . . ?
C149 C77 C75 113.0(15) . . ?
C149 C77 O11 128.4(19) . . ?
C149 C77 O3 127.4(16) . . ?
C75 C77 O11 113.7(17) . . ?
C75 C77 O3 117.7(16) . . ?
O11 C155 H15A 109.5 . . ?
O11 C155 H15B 109.5 . . ?
O11 C155 H15C 109.5 . . ?
H15A C155 H15B 109.5 . . ?
H15A C155 H15C 109.5 . . ?
H15B C155 H15C 109.5 . . ?
O2 C39 H39A 109.5 . . ?
O2 C39 H39B 109.5 . . ?
O2 C39 H39C 109.5 . . ?
H39A C39 H39B 109.5 . . ?
H39A C39 H39C 109.5 . . ?
H39B C39 H39C 109.5 . . ?
C77 O3 C157 117.7(19) . . ?
O3 C157 H15D 109.5 . . ?
O3 C157 H15E 109.5 . . ?
O3 C157 H15F 109.5 . . ?
H15D C157 H15E 109.5 . . ?
H15D C157 H15F 109.5 . . ?
H15E C157 H15F 109.5 . . ?

loop_
_geom_bond_atom_site_label_1
_geom_bond_atom_site_label_2
_geom_bond_distance
_geom_bond_site_symmetry_2
_geom_bond_publ_flag
Ag1 Ag6 2.8647(10) . ?
Ag1 Ag8 2.8646(11) . ?
Ag1 Ag10 2.8870(11) . ?
Ag1 Ag12 2.8540(11) . ?
Ag1 Ag2 3.0274(11) . ?
Ag1 Ag11 3.0451(12) . ?
Ag1 S1 2.551(3) . ?
Ag1 S5 2.544(3) . ?
Ag4 Ag6 2.8761(11) . ?
Ag4 Ag8 2.8656(11) . ?
Ag4 Ag10 2.8576(10) . ?
Ag4 Ag12 2.8646(11) . ?
Ag4 Ag14 3.0199(11) . ?
Ag4 Ag7 3.0002(11) . ?
Ag4 S4 2.548(3) . ?
Ag4 S12 2.547(3) . ?
Ag6 Ag8 2.8741(11) . ?
Ag6 Ag12 2.8691(11) . ?
Ag6 Ag7 3.0136(11) . ?
Ag6 Ag2 3.0210(11) . ?
Ag6 S8 2.557(3) . ?
Ag6 S9 2.554(3) . ?
Ag8 Ag10 2.8587(10) . ?
Ag8 Ag7 3.0223(10) . ?
Ag8 Ag11 3.0414(11) . ?
Ag8 S3 2.551(3) . ?
Ag8 S11 2.549(3) . ?
Ag10 Ag12 2.8636(11) . ?
Ag10 Ag14 2.9864(11) . ?
Ag10 Ag11 3.0361(12) . ?
Ag10 S10 2.532(3) . ?
Ag10 S2 2.547(3) . ?
Ag12 Ag14 3.0372(11) . ?
Ag12 Ag2 3.0505(11) . ?
Ag12 S6 2.539(3) . ?
Ag12 S7 2.551(3) . ?
Ag14 S4 2.565(3) . ?
Ag14 S6 2.546(3) . ?
Ag14 S2 2.535(3) . ?
Ag7 S8 2.534(3) . ?
Ag7 S12 2.529(3) . ?
Ag7 S3 2.539(3) . ?
Ag2 S1 2.517(3) . ?
Ag2 S7 2.539(3) . ?
Ag2 S9 2.518(3) . ?
Ag9 S1 2.633(3) . ?
Ag9 S6 2.637(3) . ?
Ag9 S10 2.614(3) . ?
Ag9 P1 2.410(3) . ?
Ag5 S3 2.629(3) . ?
Ag5 S9 2.663(3) . ?
Ag5 S5 2.627(3) . ?
Ag5 P4 2.423(3) . ?
Ag11 S10 2.533(3) . ?
Ag11 S5 2.556(3) . ?
Ag11 S11 2.547(3) . ?
Ag3 S4 2.627(3) . ?
Ag3 S8 2.630(3) . ?
Ag3 S7 2.654(3) . ?
Ag3 P3 2.408(3) . ?
Ag13 S12 2.661(3) . ?
Ag13 S2 2.664(3) . ?
Ag13 S11 2.631(3) . ?
Ag13 P2 2.419(3) . ?
S1 C12 1.742(11) . ?
S4 C68 1.739(11) . ?
S6 C6 1.755(10) . ?
S8 C62 1.754(11) . ?
S10 C64 1.750(10) . ?
S12 C22 1.776(10) . ?
S3 C20 1.751(12) . ?
S7 C54 1.772(10) . ?
S2 C1 1.763(10) . ?
S9 C42 1.777(11) . ?
S5 C14 1.760(11) . ?
S11 C34 1.769(12) . ?
P1 C46 1.825(12) . ?
P1 C70 1.831(11) . ?
P1 C104 1.796(7) . ?
P4 C78 1.820(12) . ?
P4 C82 1.815(12) . ?
P4 C130 1.822(7) . ?
P2 C26 1.832(12) . ?
P2 C5 1.809(12) . ?
P2 C81 1.797(16) . ?
P3 C79 1.811(12) . ?
P3 C41 1.810(14) . ?
P3 C53 1.831(13) . ?
F1 C18 1.358(11) . ?
F4 C38 1.334(12) . ?
F6 C32 1.344(13) . ?
F8 C8 1.331(13) . ?
F10 C4 1.344(13) . ?
F12 C10 1.337(12) . ?
F14 C50 1.336(14) . ?
F16 C30 1.352(13) . ?
F18 C96 1.352(13) . ?
F20 C36 1.355(14) . ?
F22 C24 1.345(13) . ?
F24 C44 1.335(12) . ?
F26 C28 1.352(13) . ?
F28 C16 1.343(14) . ?
F30 C60 1.336(14) . ?
F32 C52 1.350(15) . ?
F34 C40 1.345(15) . ?
F36 C49 1.358(15) . ?
F38 C58 1.348(13) . ?
F40 C72 1.345(14) . ?
F42 C107 1.326(13) . ?
F44 C152 1.349(14) . ?
F46 C102 1.308(14) . ?
F48 C83 1.330(14) . ?
F50 C94 1.344(13) . ?
F52 C150 1.343(14) . ?
F54 C126 1.341(16) . ?
F56 C118 1.353(12) . ?
F58 C90 1.300(13) . ?
F60 C56 1.342(15) . ?
F15 C84 1.335(15) . ?
F31 C113 1.342(13) . ?
F2 C48 1.339(14) . ?
F33 C116 1.315(13) . ?
F17 C93 1.315(14) . ?
F35 C146 1.327(14) . ?
F9 C154 1.341(14) . ?
F37 C85 1.318(13) . ?
F19 C98 1.331(16) . ?
F39 C25 1.342(14) . ?
F5 C122 1.320(14) . ?
F41 C144 1.343(14) . ?
F21 C55 1.346(14) . ?
O1 C80 1.373(15) . ?
O1 C133 1.421(17) . ?
F43 C47 1.358(18) . ?
F11 C142 1.330(17) . ?
O4 C92 1.355(15) . ?
O4 C45 1.395(17) . ?
F45 C121 1.342(15) . ?
O6 C158 1.372(16) . ?
O6 C127 1.449(16) . ?
O8 C87 1.378(17) . ?
O8 C67 1.444(19) . ?
O10 C11 1.344(18) . ?
O10 C71 1.44(2) . ?
F23 C57 1.333(17) . ?
F47 C151 1.376(19) . ?
F3 C13 1.334(18) . ?
F49 C105 1.357(16) . ?
F25 C65 1.347(18) . ?
F51 C29 1.319(17) . ?
O12 C97 1.377(17) . ?
O12 C129 1.432(18) . ?
C1 C8 1.383(15) . ?
C1 C10 1.405(15) . ?
C4 C6 1.380(14) . ?
C4 C152 1.378(16) . ?
F13 C27 1.339(15) . ?
C6 C28 1.384(15) . ?
F53 C86 1.345(13) . ?
F27 C51 1.304(15) . ?
C8 C90 1.377(15) . ?
C10 C83 1.380(15) . ?
O13 C59 1.40(2) . ?
O13 C33 1.377(19) . ?
C12 C32 1.383(16) . ?
C12 C36 1.406(15) . ?
F55 C125 1.306(16) . ?
O7 C138 1.373(15) . ?
O7 C143 1.49(2) . ?
C14 C60 1.411(17) . ?
C14 C47 1.386(16) . ?
O2 C15 1.386(18) . ?
O2 C37 1.58(3) . ?
O2 C39 1.72(4) . ?
C16 C56 1.356(16) . ?
C16 C68 1.406(15) . ?
C18 C20 1.387(15) . ?
C18 C107 1.363(16) . ?
C20 C96 1.390(15) . ?
C22 C24 1.374(15) . ?
C22 C44 1.381(15) . ?
C24 C144 1.376(16) . ?
C26 C76 1.393(17) . ?
C26 C117 1.357(18) . ?
C28 C116 1.377(16) . ?
C30 C54 1.384(15) . ?
C30 C55 1.366(17) . ?
C32 C154 1.378(16) . ?
C34 C126 1.379(18) . ?
C34 C150 1.380(16) . ?
C36 C48 1.395(16) . ?
C38 C54 1.377(15) . ?
C38 C102 1.378(15) . ?
O9 C7 1.340(17) . ?
O9 C147 1.61(2) . ?
C40 C62 1.389(17) . ?
C40 C57 1.389(17) . ?
C42 C50 1.392(16) . ?
C42 C49 1.338(16) . ?
C44 C72 1.370(16) . ?
C46 C66 1.378(16) . ?
C46 C23 1.373(17) . ?
C48 C85 1.383(18) . ?
C50 C98 1.392(16) . ?
C52 C62 1.381(17) . ?
C52 C13 1.374(17) . ?
F7 C101 1.334(16) . ?
C56 C51 1.38(2) . ?
C58 C64 1.387(15) . ?
C58 C84 1.386(15) . ?
C60 C151 1.368(17) . ?
C64 C122 1.387(16) . ?
C66 H66 0.9500 . ?
C66 C80 1.379(16) . ?
C68 C113 1.376(16) . ?
C70 C100 1.349(16) . ?
C70 C17 1.371(16) . ?
C72 C146 1.363(18) . ?
C74 H74 0.9500 . ?
C74 C82 1.380(16) . ?
C74 C92 1.391(16) . ?
C76 H76 0.9500 . ?
C76 C11 1.399(17) . ?
C78 C128 1.402(16) . ?
C78 C109 1.373(16) . ?
C80 C63 1.374(19) . ?
C82 C120 1.401(16) . ?
C84 C86 1.355(19) . ?
F57 C35 1.342(15) . ?
C86 C105 1.36(2) . ?
C88 H88 0.9500 . ?
C88 C148 1.39(2) . ?
C88 C41 1.381(16) . ?
O5 C112 1.403(13) . ?
O5 C73 1.41(2) . ?
C90 C118 1.388(18) . ?
C92 C111 1.405(18) . ?
C94 C96 1.353(17) . ?
C94 C93 1.393(17) . ?
C98 C27 1.38(2) . ?
C100 H100 0.9500 . ?
C100 C7 1.383(18) . ?
C102 C25 1.379(17) . ?
C104 C106 1.3900 . ?
C104 C114 1.3900 . ?
C106 H106 0.9500 . ?
C106 C108 1.3900 . ?
C108 H108 0.9500 . ?
C108 C110 1.3900 . ?
C110 H110 0.9500 . ?
C110 C112 1.3900 . ?
C112 C114 1.3900 . ?
C114 H114 0.9500 . ?
C116 C121 1.381(18) . ?
C118 C83 1.361(17) . ?
C120 H120 0.9500 . ?
C120 C99 1.408(17) . ?
C122 C105 1.381(17) . ?
C124 H124 0.9500 . ?
C124 C79 1.404(18) . ?
C124 C33 1.389(18) . ?
C126 C65 1.37(2) . ?
C128 H128 0.9500 . ?
C128 C158 1.375(17) . ?
C130 C132 1.3900 . ?
C130 C140 1.3900 . ?
C132 H132 0.9500 . ?
C132 C134 1.3900 . ?
C134 H134 0.9500 . ?
C134 C136 1.3900 . ?
C136 H136 0.9500 . ?
C136 C138 1.3900 . ?
C138 C140 1.3900 . ?
C140 H140 0.9500 . ?
C142 C150 1.398(18) . ?
C142 C101 1.37(2) . ?
C144 C146 1.375(18) . ?
C148 H148 0.9500 . ?
C148 C123 1.35(2) . ?
C152 C121 1.349(19) . ?
C154 C85 1.388(18) . ?
C156 H156 0.9500 . ?
C156 C89 1.39(2) . ?
C156 C149 1.41(2) . ?
C158 C115 1.385(18) . ?
C79 C2 1.394(19) . ?
C5 C43 1.388(17) . ?
C5 C95 1.379(18) . ?
C81 C89 1.37(2) . ?
C81 C75 1.43(2) . ?
C41 C21 1.394(17) . ?
C21 H21 0.9500 . ?
C21 C97 1.370(19) . ?
C43 H43 0.9500 . ?
C43 C31 1.393(18) . ?
C87 C91 1.387(18) . ?
C87 C61 1.39(2) . ?
C11 C137 1.41(2) . ?
C89 H89 0.9500 . ?
C45 H45A 0.9800 . ?
C45 H45B 0.9800 . ?
C45 H45C 0.9800 . ?
F29 C153 1.30(2) . ?
C91 H91 0.9500 . ?
C91 C53 1.373(18) . ?
C23 H23 0.9500 . ?
C23 C141 1.38(2) . ?
C93 C107 1.391(16) . ?
C47 C153 1.41(2) . ?
C95 H95 0.9500 . ?
C95 C15 1.36(2) . ?
C3 H3 0.9500 . ?
C3 C15 1.38(2) . ?
C3 C31 1.36(2) . ?
C97 C123 1.397(18) . ?
C49 C29 1.400(17) . ?
C99 H99 0.9500 . ?
C99 C111 1.355(18) . ?
C25 C55 1.371(19) . ?
C101 C65 1.39(2) . ?
C51 C125 1.41(2) . ?
C103 H103 0.9500 . ?
C103 C53 1.365(19) . ?
C103 C119 1.412(19) . ?
C13 C35 1.39(2) . ?
F59 C19 1.343(17) . ?
C27 C29 1.37(2) . ?
C109 H109 0.9500 . ?
C109 C131 1.387(19) . ?
C111 H111 0.9500 . ?
C7 C69 1.36(2) . ?
C113 C125 1.377(17) . ?
C57 C35 1.35(2) . ?
C115 H115 0.9500 . ?
C115 C131 1.38(2) . ?
C117 H117 0.9500 . ?
C117 C135 1.37(2) . ?
C59 H59A 0.9800 . ?
C59 H59B 0.9800 . ?
C59 H59C 0.9800 . ?
C119 H119 0.9500 . ?
C119 C61 1.38(2) . ?
C61 H61 0.9500 . ?
C123 H123 0.9500 . ?
C31 H31 0.9500 . ?
C63 H63 0.9500 . ?
C63 C141 1.36(2) . ?
C127 H12A 0.9800 . ?
C127 H12B 0.9800 . ?
C127 H12C 0.9800 . ?
C2 H2 0.9500 . ?
C2 C145 1.39(2) . ?
C129 H12D 0.9800 . ?
C129 H12E 0.9800 . ?
C129 H12F 0.9800 . ?
C131 H131 0.9500 . ?
C33 C139 1.39(2) . ?
C133 H13A 0.9800 . ?
C133 H13B 0.9798 . ?
C133 H13C 0.9800 . ?
C67 H67A 0.9800 . ?
C67 H67B 0.9800 . ?
C67 H67C 0.9800 . ?
C135 H135 0.9500 . ?
C135 C137 1.36(2) . ?
C17 H17 0.9500 . ?
C17 C9 1.38(2) . ?
C137 H137 0.9500 . ?
C69 H69 0.9500 . ?
C69 C9 1.35(2) . ?
C139 H139 0.9500 . ?
C139 C145 1.39(2) . ?
C141 H141 0.9500 . ?
C71 H71A 0.9800 . ?
C71 H71B 0.9800 . ?
C71 H71C 0.9800 . ?
C143 H14A 0.9800 . ?
C143 H14B 0.9800 . ?
C143 H14C 0.9800 . ?
C9 H9 0.9500 . ?
C145 H145 0.9500 . ?
C73 H73A 0.9800 . ?
C73 H73B 0.9800 . ?
C73 H73C 0.9800 . ?
C147 H14D 0.9800 . ?
C147 H14E 0.9800 . ?
C147 H14F 0.9800 . ?
C37 H37A 0.9800 . ?
C37 H37B 0.9800 . ?
C37 H37C 0.9800 . ?
C149 H149 0.9500 . ?
C149 C77 1.38(2) . ?
C75 H75 0.9500 . ?
C75 C77 1.41(2) . ?
O11 C77 1.460(17) . ?
O11 C155 1.476(19) . ?
C151 C19 1.31(3) . ?
C19 C153 1.37(3) . ?
C77 O3 1.417(16) . ?
C155 H15A 0.9800 . ?
C155 H15B 0.9800 . ?
C155 H15C 0.9800 . ?
C39 H39A 0.9800 . ?
C39 H39B 0.9800 . ?
C39 H39C 0.9800 . ?
O3 C157 1.453(17) . ?
C157 H15D 0.9800 . ?
C157 H15E 0.9800 . ?
C157 H15F 0.9800 . ?

loop_
_geom_torsion_atom_site_label_1
_geom_torsion_atom_site_label_2
_geom_torsion_atom_site_label_3
_geom_torsion_atom_site_label_4
_geom_torsion
_geom_torsion_site_symmetry_1
_geom_torsion_site_symmetry_2
_geom_torsion_site_symmetry_3
_geom_torsion_site_symmetry_4
_geom_torsion_publ_flag
Ag1 S1 C12 C32 -73.5(9) . . . . ?
Ag1 S1 C12 C36 108.2(9) . . . . ?
Ag1 S5 C14 C60 -75.8(9) . . . . ?
Ag1 S5 C14 C47 112.1(10) . . . . ?
Ag4 S4 C68 C16 -75.4(10) . . . . ?
Ag4 S4 C68 C113 111.3(10) . . . . ?
Ag4 S12 C22 C24 108.8(9) . . . . ?
Ag4 S12 C22 C44 -77.8(9) . . . . ?
Ag6 S8 C62 C40 106.0(10) . . . . ?
Ag6 S8 C62 C52 -79.3(11) . . . . ?
Ag6 S9 C42 C50 -81.3(10) . . . . ?
Ag6 S9 C42 C49 109.4(10) . . . . ?
Ag8 S3 C20 C18 -80.8(9) . . . . ?
Ag8 S3 C20 C96 104.1(9) . . . . ?
Ag8 S11 C34 C126 105.9(10) . . . . ?
Ag8 S11 C34 C150 -79.7(10) . . . . ?
Ag10 S10 C64 C58 -71.0(10) . . . . ?
Ag10 S10 C64 C122 118.2(9) . . . . ?
Ag10 S2 C1 C8 104.0(9) . . . . ?
Ag10 S2 C1 C10 -80.8(9) . . . . ?
Ag12 S6 C6 C4 -81.8(8) . . . . ?
Ag12 S6 C6 C28 103.3(8) . . . . ?
Ag12 S7 C54 C30 106.2(8) . . . . ?
Ag12 S7 C54 C38 -80.8(9) . . . . ?
Ag14 S4 C68 C16 -154.8(9) . . . . ?
Ag14 S4 C68 C113 31.9(11) . . . . ?
Ag14 S6 C6 C4 -162.6(7) . . . . ?
Ag14 S6 C6 C28 22.5(9) . . . . ?
Ag14 S2 C1 C8 25.9(11) . . . . ?
Ag14 S2 C1 C10 -158.9(8) . . . . ?
Ag7 S8 C62 C40 26.0(12) . . . . ?
Ag7 S8 C62 C52 -159.3(10) . . . . ?
Ag7 S12 C22 C24 30.7(10) . . . . ?
Ag7 S12 C22 C44 -155.9(8) . . . . ?
Ag7 S3 C20 C18 -160.1(8) . . . . ?
Ag7 S3 C20 C96 24.8(10) . . . . ?
Ag2 S1 C12 C32 -153.0(8) . . . . ?
Ag2 S1 C12 C36 28.7(10) . . . . ?
Ag2 S7 C54 C30 25.6(10) . . . . ?
Ag2 S7 C54 C38 -161.4(8) . . . . ?
Ag2 S9 C42 C50 -160.7(8) . . . . ?
Ag2 S9 C42 C49 29.9(12) . . . . ?
Ag9 S1 C12 C32 25.5(10) . . . . ?
Ag9 S1 C12 C36 -152.8(8) . . . . ?
Ag9 S6 C6 C4 19.1(9) . . . . ?
Ag9 S6 C6 C28 -155.8(7) . . . . ?
Ag9 S10 C64 C58 30.9(10) . . . . ?
Ag9 S10 C64 C122 -139.9(9) . . . . ?
Ag9 P1 C46 C66 47.9(11) . . . . ?
Ag9 P1 C46 C23 -123.8(11) . . . . ?
Ag9 P1 C70 C100 44.7(11) . . . . ?
Ag9 P1 C70 C17 -132.5(12) . . . . ?
Ag9 P1 C104 C106 -123.2(5) . . . . ?
Ag9 P1 C104 C114 51.2(5) . . . . ?
Ag5 S3 C20 C18 20.9(10) . . . . ?
Ag5 S3 C20 C96 -154.2(8) . . . . ?
Ag5 S9 C42 C50 19.8(11) . . . . ?
Ag5 S9 C42 C49 -149.5(10) . . . . ?
Ag5 S5 C14 C60 26.0(10) . . . . ?
Ag5 S5 C14 C47 -146.1(9) . . . . ?
Ag5 P4 C78 C128 46.3(10) . . . . ?
Ag5 P4 C78 C109 -130.5(11) . . . . ?
Ag5 P4 C82 C74 46.1(10) . . . . ?
Ag5 P4 C82 C120 -128.7(10) . . . . ?
Ag5 P4 C130 C132 -126.9(4) . . . . ?
Ag5 P4 C130 C140 46.3(5) . . . . ?
Ag11 S10 C64 C58 -153.0(8) . . . . ?
Ag11 S10 C64 C122 36.2(10) . . . . ?
Ag11 S5 C14 C60 -157.2(8) . . . . ?
Ag11 S5 C14 C47 30.7(11) . . . . ?
Ag11 S11 C34 C126 26.2(11) . . . . ?
Ag11 S11 C34 C150 -159.5(9) . . . . ?
Ag3 S4 C68 C16 25.9(11) . . . . ?
Ag3 S4 C68 C113 -147.4(9) . . . . ?
Ag3 S8 C62 C40 -151.2(9) . . . . ?
Ag3 S8 C62 C52 23.5(12) . . . . ?
Ag3 S7 C54 C30 -153.1(8) . . . . ?
Ag3 S7 C54 C38 19.9(10) . . . . ?
Ag3 P3 C79 C124 46.8(12) . . . . ?
Ag3 P3 C79 C2 -124.3(13) . . . . ?
Ag3 P3 C41 C88 -129.2(10) . . . . ?
Ag3 P3 C41 C21 44.6(11) . . . . ?
Ag3 P3 C53 C91 45.3(10) . . . . ?
Ag3 P3 C53 C103 -128.8(10) . . . . ?
Ag13 S12 C22 C24 -147.2(8) . . . . ?
Ag13 S12 C22 C44 26.2(10) . . . . ?
Ag13 S2 C1 C8 -153.9(8) . . . . ?
Ag13 S2 C1 C10 21.3(10) . . . . ?
Ag13 S11 C34 C126 -151.5(10) . . . . ?
Ag13 S11 C34 C150 22.9(11) . . . . ?
Ag13 P2 C26 C76 51.9(10) . . . . ?
Ag13 P2 C26 C117 -125.4(11) . . . . ?
Ag13 P2 C5 C43 -133.0(11) . . . . ?
Ag13 P2 C5 C95 44.5(11) . . . . ?
Ag13 P2 C81 C89 37.3(15) . . . . ?
Ag13 P2 C81 C75 -135.4(13) . . . . ?
S1 C12 C32 F6 4.6(15) . . . . ?
S1 C12 C32 C154 -174.4(10) . . . . ?
S1 C12 C36 F20 -3.3(15) . . . . ?
S1 C12 C36 C48 175.9(10) . . . . ?
S4 C68 C113 F31 -6.2(18) . . . . ?
S4 C68 C113 C125 173.2(12) . . . . ?
S6 C6 C28 F26 -6.4(14) . . . . ?
S6 C6 C28 C116 173.0(9) . . . . ?
S10 C64 C122 F5 -8.0(16) . . . . ?
S10 C64 C122 C105 170.6(11) . . . . ?
S12 C22 C24 F22 -8.5(15) . . . . ?
S12 C22 C24 C144 173.3(10) . . . . ?
S12 C22 C44 F24 7.6(15) . . . . ?
S12 C22 C44 C72 -170.9(9) . . . . ?
S3 C20 C96 F18 -4.7(15) . . . . ?
S3 C20 C96 C94 170.8(10) . . . . ?
S2 C1 C8 F8 -6.0(16) . . . . ?
S2 C1 C8 C90 173.9(10) . . . . ?
S2 C1 C10 F12 5.9(15) . . . . ?
S2 C1 C10 C83 -173.9(10) . . . . ?
S9 C42 C50 F14 12.5(16) . . . . ?
S9 C42 C50 C98 -172.8(10) . . . . ?
S9 C42 C49 F36 -10.4(18) . . . . ?
S9 C42 C49 C29 172.6(11) . . . . ?
S5 C14 C60 F30 9.8(14) . . . . ?
S5 C14 C60 C151 -171.2(10) . . . . ?
S5 C14 C47 F43 -7.9(17) . . . . ?
S5 C14 C47 C153 169.7(13) . . . . ?
S11 C34 C126 F54 -5.5(18) . . . . ?
S11 C34 C126 C65 173.3(12) . . . . ?
S11 C34 C150 F52 7.7(16) . . . . ?
S11 C34 C150 C142 -172.3(10) . . . . ?
P1 C46 C66 C80 -173.0(9) . . . . ?
P1 C46 C23 C141 173.2(13) . . . . ?
P1 C70 C100 C7 -177.2(11) . . . . ?
P1 C70 C17 C9 176.0(14) . . . . ?
P1 C104 C106 C108 174.1(6) . . . . ?
P1 C104 C114 C112 -174.7(6) . . . . ?
P4 C78 C128 C158 -174.9(10) . . . . ?
P4 C78 C109 C131 174.4(12) . . . . ?
P4 C82 C120 C99 173.4(10) . . . . ?
P4 C130 C132 C134 172.9(7) . . . . ?
P4 C130 C140 C138 -173.5(6) . . . . ?
P2 C26 C76 C11 -178.0(9) . . . . ?
P2 C26 C117 C135 177.4(12) . . . . ?
P2 C5 C43 C31 175.0(11) . . . . ?
P2 C5 C95 C15 -177.6(12) . . . . ?
P2 C81 C89 C156 -175.3(13) . . . . ?
P2 C81 C75 C77 175.4(13) . . . . ?
P3 C79 C2 C145 173.1(14) . . . . ?
P3 C41 C21 C97 -175.5(10) . . . . ?
F1 C18 C20 S3 7.5(14) . . . . ?
F1 C18 C20 C96 -177.0(9) . . . . ?
F1 C18 C107 F42 2.1(17) . . . . ?
F1 C18 C107 C93 178.5(11) . . . . ?
F4 C38 C54 S7 9.7(14) . . . . ?
F4 C38 C54 C30 -177.0(9) . . . . ?
F4 C38 C102 F46 -1.9(17) . . . . ?
F4 C38 C102 C25 178.6(11) . . . . ?
F6 C32 C154 F9 -0.8(18) . . . . ?
F6 C32 C154 C85 177.7(11) . . . . ?
F8 C8 C90 F58 -1.5(19) . . . . ?
F8 C8 C90 C118 -179.5(11) . . . . ?
F10 C4 C6 S6 8.7(14) . . . . ?
F10 C4 C6 C28 -176.1(9) . . . . ?
F10 C4 C152 F44 0.6(17) . . . . ?
F10 C4 C152 C121 176.3(11) . . . . ?
F12 C10 C83 F48 -1.4(18) . . . . ?
F12 C10 C83 C118 179.4(12) . . . . ?
F14 C50 C98 F19 -3.7(19) . . . . ?
F14 C50 C98 C27 177.4(13) . . . . ?
F16 C30 C54 S7 -8.8(15) . . . . ?
F16 C30 C54 C38 177.9(10) . . . . ?
F16 C30 C55 F21 0.2(18) . . . . ?
F16 C30 C55 C25 179.4(12) . . . . ?
F20 C36 C48 F2 -1.5(18) . . . . ?
F20 C36 C48 C85 179.7(12) . . . . ?
F22 C24 C144 F41 0.9(18) . . . . ?
F22 C24 C144 C146 -179.3(12) . . . . ?
F24 C44 C72 F40 1.0(17) . . . . ?
F24 C44 C72 C146 177.8(12) . . . . ?
F26 C28 C116 F33 -0.6(17) . . . . ?
F26 C28 C116 C121 -179.9(10) . . . . ?
F28 C16 C56 F60 -0.8(18) . . . . ?
F28 C16 C56 C51 178.4(13) . . . . ?
F28 C16 C68 S4 8.7(15) . . . . ?
F28 C16 C68 C113 -177.6(10) . . . . ?
F30 C60 C151 F47 -1.1(19) . . . . ?
F30 C60 C151 C19 179.0(15) . . . . ?
F32 C52 C62 S8 8.3(17) . . . . ?
F32 C52 C62 C40 -176.8(11) . . . . ?
F32 C52 C13 F3 0(2) . . . . ?
F32 C52 C13 C35 176.3(14) . . . . ?
F34 C40 C62 S8 -6.6(18) . . . . ?
F34 C40 C62 C52 178.3(11) . . . . ?
F34 C40 C57 F23 2(2) . . . . ?
F34 C40 C57 C35 179.3(14) . . . . ?
F36 C49 C29 F51 -1(2) . . . . ?
F36 C49 C29 C27 180.0(13) . . . . ?
F38 C58 C64 S10 10.9(15) . . . . ?
F38 C58 C64 C122 -177.8(10) . . . . ?
F38 C58 C84 F15 -2.3(18) . . . . ?
F38 C58 C84 C86 179.2(12) . . . . ?
F40 C72 C146 F35 -3(2) . . . . ?
F40 C72 C146 C144 178.9(12) . . . . ?
F44 C152 C121 F45 -4(2) . . . . ?
F44 C152 C121 C116 177.2(12) . . . . ?
F46 C102 C25 F39 0(2) . . . . ?
F46 C102 C25 C55 178.9(12) . . . . ?
F50 C94 C96 F18 -4.3(19) . . . . ?
F50 C94 C96 C20 -179.9(11) . . . . ?
F50 C94 C93 F17 0(2) . . . . ?
F50 C94 C93 C107 -178.2(12) . . . . ?
F54 C126 C65 F25 -2(2) . . . . ?
F54 C126 C65 C101 177.2(14) . . . . ?
F56 C118 C83 F48 0(2) . . . . ?
F56 C118 C83 C10 179.7(12) . . . . ?
F58 C90 C118 F56 2(2) . . . . ?
F58 C90 C118 C83 -177.7(13) . . . . ?
F60 C56 C51 F27 -1(2) . . . . ?
F60 C56 C51 C125 178.2(13) . . . . ?
F15 C84 C86 F53 -1(2) . . . . ?
F15 C84 C86 C105 179.4(14) . . . . ?
F31 C113 C125 F55 1(2) . . . . ?
F31 C113 C125 C51 178.4(14) . . . . ?
F2 C48 C85 F37 1(2) . . . . ?
F2 C48 C85 C154 -178.3(12) . . . . ?
F33 C116 C121 F45 1.5(19) . . . . ?
F33 C116 C121 C152 -179.6(12) . . . . ?
F17 C93 C107 F42 -0.3(19) . . . . ?
F17 C93 C107 C18 -176.8(12) . . . . ?
F9 C154 C85 F37 0(2) . . . . ?
F9 C154 C85 C48 179.4(12) . . . . ?
F19 C98 C27 F13 1(2) . . . . ?
F19 C98 C27 C29 178.9(14) . . . . ?
F39 C25 C55 F21 1(2) . . . . ?
F39 C25 C55 C30 -178.6(12) . . . . ?
F5 C122 C105 F49 2(2) . . . . ?
F5 C122 C105 C86 178.4(14) . . . . ?
F41 C144 C146 F35 1(2) . . . . ?
F41 C144 C146 C72 -180.0(12) . . . . ?
O1 C80 C63 C141 179.8(15) . . . . ?
F43 C47 C153 F29 -4(3) . . . . ?
F43 C47 C153 C19 -179.6(16) . . . . ?
F11 C142 C150 F52 -1.3(19) . . . . ?
F11 C142 C150 C34 178.7(12) . . . . ?
F11 C142 C101 F7 3(2) . . . . ?
F11 C142 C101 C65 178.2(14) . . . . ?
O4 C92 C111 C99 179.9(12) . . . . ?
O6 C158 C115 C131 -178.5(14) . . . . ?
O8 C87 C91 C53 -179.9(11) . . . . ?
O8 C87 C61 C119 -179.6(13) . . . . ?
O10 C11 C137 C135 -178.2(15) . . . . ?
F23 C57 C35 F57 -1(3) . . . . ?
F23 C57 C35 C13 178.6(15) . . . . ?
F47 C151 C19 F59 1(3) . . . . ?
F47 C151 C19 C153 179.9(17) . . . . ?
F3 C13 C35 F57 -3(3) . . . . ?
F3 C13 C35 C57 177.5(15) . . . . ?
O12 C97 C123 C148 -177.7(13) . . . . ?
C1 C8 C90 F58 178.6(11) . . . . ?
C1 C8 C90 C118 0.6(19) . . . . ?
C1 C10 C83 F48 178.4(11) . . . . ?
C1 C10 C83 C118 -1(2) . . . . ?
C4 C6 C28 F26 178.3(9) . . . . ?
C4 C6 C28 C116 -2.2(16) . . . . ?
C4 C152 C121 F45 -179.6(12) . . . . ?
C4 C152 C121 C116 2(2) . . . . ?
F13 C27 C29 F51 1(3) . . . . ?
F13 C27 C29 C49 -179.5(14) . . . . ?
C6 C4 C152 F44 -179.0(10) . . . . ?
C6 C4 C152 C121 -3.4(19) . . . . ?
C6 C28 C116 F33 180.0(10) . . . . ?
C6 C28 C116 C121 0.7(18) . . . . ?
F53 C86 C105 F49 -1(2) . . . . ?
F53 C86 C105 C122 -177.8(13) . . . . ?
F27 C51 C125 F55 -2(3) . . . . ?
F27 C51 C125 C113 -178.9(15) . . . . ?
C8 C1 C10 F12 -178.6(10) . . . . ?
C8 C1 C10 C83 1.6(17) . . . . ?
C8 C90 C118 F56 -179.6(12) . . . . ?
C8 C90 C118 C83 0(2) . . . . ?
C10 C1 C8 F8 178.6(10) . . . . ?
C10 C1 C8 C90 -1.5(17) . . . . ?
O13 C33 C139 C145 -176.7(17) . . . . ?
C12 C32 C154 F9 178.2(11) . . . . ?
C12 C32 C154 C85 -3(2) . . . . ?
C12 C36 C48 F2 179.2(11) . . . . ?
C12 C36 C48 C85 0.4(19) . . . . ?
O7 C138 C140 C130 179.9(11) . . . . ?
C14 C60 C151 F47 179.9(11) . . . . ?
C14 C60 C151 C19 0(2) . . . . ?
C14 C47 C153 F29 178.6(15) . . . . ?
C14 C47 C153 C19 3(3) . . . . ?
C16 C56 C51 F27 179.8(14) . . . . ?
C16 C56 C51 C125 -1(2) . . . . ?
C16 C68 C113 F31 179.9(11) . . . . ?
C16 C68 C113 C125 -1(2) . . . . ?
C18 C20 C96 F18 179.8(10) . . . . ?
C18 C20 C96 C94 -4.7(17) . . . . ?
C20 C18 C107 F42 179.8(10) . . . . ?
C20 C18 C107 C93 -3.9(19) . . . . ?
C22 C24 C144 F41 179.2(11) . . . . ?
C22 C24 C144 C146 -1(2) . . . . ?
C22 C44 C72 F40 179.5(10) . . . . ?
C22 C44 C72 C146 -3.7(19) . . . . ?
C24 C22 C44 F24 -178.8(10) . . . . ?
C24 C22 C44 C72 2.8(16) . . . . ?
C24 C144 C146 F35 -178.4(12) . . . . ?
C24 C144 C146 C72 0(2) . . . . ?
C26 P2 C5 C43 104.1(12) . . . . ?
C26 P2 C5 C95 -78.5(11) . . . . ?
C26 P2 C81 C89 160.3(13) . . . . ?
C26 P2 C81 C75 -12.3(16) . . . . ?
C26 C76 C11 O10 178.0(12) . . . . ?
C26 C76 C11 C137 0.9(19) . . . . ?
C26 C117 C135 C137 0(3) . . . . ?
C28 C116 C121 F45 -179.2(11) . . . . ?
C28 C116 C121 C152 0(2) . . . . ?
C32 C12 C36 F20 178.2(10) . . . . ?
C32 C12 C36 C48 -2.6(16) . . . . ?
C32 C154 C85 F37 -178.9(12) . . . . ?
C32 C154 C85 C48 1(2) . . . . ?
C34 C126 C65 F25 178.8(13) . . . . ?
C34 C126 C65 C101 -2(2) . . . . ?
C36 C12 C32 F6 -177.0(9) . . . . ?
C36 C12 C32 C154 4.1(17) . . . . ?
C36 C48 C85 F37 -179.8(12) . . . . ?
C36 C48 C85 C154 0(2) . . . . ?
C38 C102 C25 F39 179.7(12) . . . . ?
C38 C102 C25 C55 -2(2) . . . . ?
O9 C7 C69 C9 -179.7(18) . . . . ?
C40 C57 C35 F57 -177.5(15) . . . . ?
C40 C57 C35 C13 2(3) . . . . ?
C42 C50 C98 F19 -178.7(12) . . . . ?
C42 C50 C98 C27 2(2) . . . . ?
C42 C49 C29 F51 176.3(13) . . . . ?
C42 C49 C29 C27 -3(2) . . . . ?
C44 C22 C24 F22 177.7(10) . . . . ?
C44 C22 C24 C144 -0.5(17) . . . . ?
C44 C72 C146 F35 -179.3(12) . . . . ?
C44 C72 C146 C144 2(2) . . . . ?
C46 P1 C70 C100 -78.1(11) . . . . ?
C46 P1 C70 C17 104.8(13) . . . . ?
C46 P1 C104 C106 -0.7(7) . . . . ?
C46 P1 C104 C114 173.7(5) . . . . ?
C46 C66 C80 O1 179.6(11) . . . . ?
C46 C66 C80 C63 1(2) . . . . ?
C46 C23 C141 C63 -2(3) . . . . ?
C50 C42 C49 F36 -180.0(11) . . . . ?
C50 C42 C49 C29 3(2) . . . . ?
C50 C98 C27 F13 179.6(13) . . . . ?
C50 C98 C27 C29 -2(2) . . . . ?
C52 C13 C35 F57 -179.9(14) . . . . ?
C52 C13 C35 C57 1(3) . . . . ?
F7 C101 C65 F25 -2(2) . . . . ?
F7 C101 C65 C126 178.8(14) . . . . ?
C54 C30 C55 F21 179.7(11) . . . . ?
C54 C30 C55 C25 -1(2) . . . . ?
C54 C38 C102 F46 178.3(10) . . . . ?
C54 C38 C102 C25 -1.2(18) . . . . ?
C56 C16 C68 S4 -172.1(10) . . . . ?
C56 C16 C68 C113 1.7(18) . . . . ?
C56 C51 C125 F55 179.3(15) . . . . ?
C56 C51 C125 C113 2(2) . . . . ?
C58 C64 C122 F5 -179.4(11) . . . . ?
C58 C64 C122 C105 -0.7(18) . . . . ?
C58 C84 C86 F53 177.4(12) . . . . ?
C58 C84 C86 C105 -2(2) . . . . ?
C60 C14 C47 F43 179.5(11) . . . . ?
C60 C14 C47 C153 -3(2) . . . . ?
C60 C151 C19 F59 -178.8(15) . . . . ?
C60 C151 C19 C153 0(3) . . . . ?
C62 C40 C57 F23 -179.0(13) . . . . ?
C62 C40 C57 C35 -2(2) . . . . ?
C62 C52 C13 F3 180.0(13) . . . . ?
C62 C52 C13 C35 -3(2) . . . . ?
C64 C58 C84 F15 179.5(11) . . . . ?
C64 C58 C84 C86 1.0(19) . . . . ?
C64 C122 C105 F49 -176.7(13) . . . . ?
C64 C122 C105 C86 0(2) . . . . ?
C66 C46 C23 C141 2(2) . . . . ?
C66 C80 C63 C141 -2(2) . . . . ?
C68 C16 C56 F60 180.0(11) . . . . ?
C68 C16 C56 C51 -1(2) . . . . ?
C68 C113 C125 F55 -178.3(15) . . . . ?
C68 C113 C125 C51 -1(2) . . . . ?
C70 P1 C46 C66 171.9(10) . . . . ?
C70 P1 C46 C23 0.2(14) . . . . ?
C70 P1 C104 C106 113.6(6) . . . . ?
C70 P1 C104 C114 -72.0(6) . . . . ?
C70 C100 C7 O9 -178.8(13) . . . . ?
C70 C100 C7 C69 0(2) . . . . ?
C70 C17 C9 C69 3(3) . . . . ?
C74 C82 C120 C99 -1.3(19) . . . . ?
C74 C92 C111 C99 -1(2) . . . . ?
C76 C26 C117 C135 0(2) . . . . ?
C76 C11 C137 C135 -1(2) . . . . ?
C78 P4 C82 C74 -76.2(10) . . . . ?
C78 P4 C82 C120 108.9(11) . . . . ?
C78 P4 C130 C132 -4.2(6) . . . . ?
C78 P4 C130 C140 169.0(5) . . . . ?
C78 C128 C158 O6 177.5(12) . . . . ?
C78 C128 C158 C115 -1(2) . . . . ?
C78 C109 C131 C115 1(3) . . . . ?
C80 C63 C141 C23 2(3) . . . . ?
C82 P4 C78 C128 169.1(9) . . . . ?
C82 P4 C78 C109 -7.8(13) . . . . ?
C82 P4 C130 C132 110.2(6) . . . . ?
C82 P4 C130 C140 -76.6(6) . . . . ?
C82 C74 C92 O4 179.0(11) . . . . ?
C82 C74 C92 C111 0.4(18) . . . . ?
C82 C120 C99 C111 0(2) . . . . ?
C84 C58 C64 S10 -171.0(10) . . . . ?
C84 C58 C64 C122 0.4(17) . . . . ?
C84 C86 C105 F49 178.1(14) . . . . ?
C84 C86 C105 C122 2(2) . . . . ?
C88 C148 C123 C97 -1(2) . . . . ?
C88 C41 C21 C97 -1.4(19) . . . . ?
O5 C112 C114 C104 -175.3(10) . . . . ?
C90 C118 C83 F48 -179.4(13) . . . . ?
C90 C118 C83 C10 0(2) . . . . ?
C92 C74 C82 P4 -174.0(9) . . . . ?
C92 C74 C82 C120 0.9(18) . . . . ?
C94 C93 C107 F42 177.7(12) . . . . ?
C94 C93 C107 C18 1.2(19) . . . . ?
C96 C94 C93 F17 177.4(12) . . . . ?
C96 C94 C93 C107 -1(2) . . . . ?
C98 C27 C29 F51 -176.9(15) . . . . ?
C98 C27 C29 C49 2(2) . . . . ?
C100 C70 C17 C9 -1(2) . . . . ?
C100 C7 C69 C9 2(3) . . . . ?
C102 C38 C54 S7 -170.5(9) . . . . ?
C102 C38 C54 C30 2.8(16) . . . . ?
C102 C25 C55 F21 -178.0(12) . . . . ?
C102 C25 C55 C30 3(2) . . . . ?
C104 P1 C46 C66 -74.0(11) . . . . ?
C104 P1 C46 C23 114.3(12) . . . . ?
C104 P1 C70 C100 166.0(10) . . . . ?
C104 P1 C70 C17 -11.1(14) . . . . ?
C104 C106 C108 C110 0.0 . . . . ?
C106 C104 C114 C112 0.0 . . . . ?
C106 C108 C110 C112 0.0 . . . . ?
C108 C110 C112 O5 175.8(9) . . . . ?
C108 C110 C112 C114 0.0 . . . . ?
C110 C112 C114 C104 0.0 . . . . ?
C114 C104 C106 C108 0.0 . . . . ?
C120 C99 C111 C92 1(2) . . . . ?
C124 C79 C2 C145 3(2) . . . . ?
C124 C33 C139 C145 -4(3) . . . . ?
C126 C34 C150 F52 -177.7(11) . . . . ?
C126 C34 C150 C142 2.3(18) . . . . ?
C128 C78 C109 C131 -2(2) . . . . ?
C128 C158 C115 C131 0(2) . . . . ?
C130 P4 C78 C128 -76.9(10) . . . . ?
C130 P4 C78 C109 106.2(12) . . . . ?
C130 P4 C82 C74 169.3(9) . . . . ?
C130 P4 C82 C120 -5.6(12) . . . . ?
C130 C132 C134 C136 0.0 . . . . ?
C132 C130 C140 C138 0.0 . . . . ?
C132 C134 C136 C138 0.0 . . . . ?
C134 C136 C138 O7 -179.9(10) . . . . ?
C134 C136 C138 C140 0.0 . . . . ?
C136 C138 C140 C130 0.0 . . . . ?
C140 C130 C132 C134 0.0 . . . . ?
C142 C101 C65 F25 -176.7(14) . . . . ?
C142 C101 C65 C126 4(2) . . . . ?
C148 C88 C41 P3 173.2(10) . . . . ?
C148 C88 C41 C21 -0.5(19) . . . . ?
C150 C34 C126 F54 179.8(11) . . . . ?
C150 C34 C126 C65 -1(2) . . . . ?
C150 C142 C101 F7 -177.8(13) . . . . ?
C150 C142 C101 C65 -3(2) . . . . ?
C152 C4 C6 S6 -171.7(9) . . . . ?
C152 C4 C6 C28 3.5(16) . . . . ?
C156 C149 C77 C75 -5(3) . . . . ?
C156 C149 C77 O11 148(2) . . . . ?
C156 C149 C77 O3 -168.7(18) . . . . ?
C158 C115 C131 C109 0(3) . . . . ?
C79 P3 C41 C88 -6.0(13) . . . . ?
C79 P3 C41 C21 167.8(10) . . . . ?
C79 P3 C53 C91 -77.8(10) . . . . ?
C79 P3 C53 C103 108.1(12) . . . . ?
C79 C124 C33 O13 177.6(14) . . . . ?
C79 C124 C33 C139 5(2) . . . . ?
C79 C2 C145 C139 -1(3) . . . . ?
C5 P2 C26 C76 174.4(9) . . . . ?
C5 P2 C26 C117 -3.0(13) . . . . ?
C5 P2 C81 C89 -87.1(15) . . . . ?
C5 P2 C81 C75 100.3(14) . . . . ?
C5 C43 C31 C3 2(2) . . . . ?
C5 C95 C15 O2 -177.7(14) . . . . ?
C5 C95 C15 C3 3(2) . . . . ?
C81 P2 C26 C76 -71.6(11) . . . . ?
C81 P2 C26 C117 111.1(13) . . . . ?
C81 P2 C5 C43 -7.7(14) . . . . ?
C81 P2 C5 C95 169.7(11) . . . . ?
C81 C75 C77 C149 1(3) . . . . ?
C81 C75 C77 O11 -157(2) . . . . ?
C81 C75 C77 O3 166.3(17) . . . . ?
C41 P3 C79 C124 -77.4(11) . . . . ?
C41 P3 C79 C2 111.6(14) . . . . ?
C41 P3 C53 C91 170.5(9) . . . . ?
C41 P3 C53 C103 -3.6(12) . . . . ?
C41 C88 C148 C123 2(2) . . . . ?
C41 C21 C97 O12 178.5(12) . . . . ?
C41 C21 C97 C123 2(2) . . . . ?
C21 C97 C123 C148 -1(2) . . . . ?
C43 C5 C95 C15 0(2) . . . . ?
C87 C91 C53 P3 -175.7(9) . . . . ?
C87 C91 C53 C103 -1.4(19) . . . . ?
C89 C156 C149 C77 5(3) . . . . ?
C89 C81 C75 C77 3(3) . . . . ?
C45 O4 C92 C74 -0.1(18) . . . . ?
C45 O4 C92 C111 178.5(12) . . . . ?
C91 C87 C61 C119 0(2) . . . . ?
C23 C46 C66 C80 -1.2(19) . . . . ?
C93 C94 C96 F18 178.2(12) . . . . ?
C93 C94 C96 C20 3(2) . . . . ?
C47 C14 C60 F30 -177.5(10) . . . . ?
C47 C14 C60 C151 1.4(17) . . . . ?
C95 C5 C43 C31 -2(2) . . . . ?
C49 C42 C50 F14 -177.5(11) . . . . ?
C49 C42 C50 C98 -2.7(18) . . . . ?
C101 C142 C150 F52 179.9(13) . . . . ?
C101 C142 C150 C34 0(2) . . . . ?
C103 C119 C61 C87 0(2) . . . . ?
C13 C52 C62 S8 -172.0(11) . . . . ?
C13 C52 C62 C40 3(2) . . . . ?
F59 C19 C153 F29 2(3) . . . . ?
F59 C19 C153 C47 177.5(15) . . . . ?
C53 P3 C79 C124 169.8(10) . . . . ?
C53 P3 C79 C2 -1.2(15) . . . . ?
C53 P3 C41 C88 106.6(12) . . . . ?
C53 P3 C41 C21 -79.6(11) . . . . ?
C53 C103 C119 C61 -1(2) . . . . ?
C107 C18 C20 S3 -170.1(9) . . . . ?
C107 C18 C20 C96 5.4(16) . . . . ?
C109 C78 C128 C158 2.1(19) . . . . ?
C55 C30 C54 S7 171.7(10) . . . . ?
C55 C30 C54 C38 -1.6(17) . . . . ?
C7 C69 C9 C17 -3(3) . . . . ?
C57 C40 C62 S8 174.9(11) . . . . ?
C57 C40 C62 C52 0(2) . . . . ?
C117 C26 C76 C11 -0.6(18) . . . . ?
C117 C135 C137 C11 0(3) . . . . ?
C59 O13 C33 C124 4(2) . . . . ?
C59 O13 C33 C139 176.1(16) . . . . ?
C119 C103 C53 P3 175.5(11) . . . . ?
C119 C103 C53 C91 2(2) . . . . ?
C15 C3 C31 C43 1(3) . . . . ?
C61 C87 C91 C53 0.6(18) . . . . ?
C31 C3 C15 O2 177.4(15) . . . . ?
C31 C3 C15 C95 -3(3) . . . . ?
C127 O6 C158 C128 8(2) . . . . ?
C127 O6 C158 C115 -173.8(13) . . . . ?
C129 O12 C97 C21 15(2) . . . . ?
C129 O12 C97 C123 -168.2(13) . . . . ?
C33 C124 C79 P3 -176.0(11) . . . . ?
C33 C124 C79 C2 -5(2) . . . . ?
C33 C139 C145 C2 2(3) . . . . ?
C133 O1 C80 C66 9.5(18) . . . . ?
C133 O1 C80 C63 -172.0(13) . . . . ?
C67 O8 C87 C91 0.0(18) . . . . ?
C67 O8 C87 C61 179.6(12) . . . . ?
C17 C70 C100 C7 0(2) . . . . ?
C71 O10 C11 C76 6(2) . . . . ?
C71 O10 C11 C137 -176.4(14) . . . . ?
C143 O7 C138 C136 -173.9(13) . . . . ?
C143 O7 C138 C140 6.2(18) . . . . ?
C73 O5 C112 C110 -172.1(15) . . . . ?
C73 O5 C112 C114 3(2) . . . . ?
C147 O9 C7 C100 13(2) . . . . ?
C147 O9 C7 C69 -165.9(18) . . . . ?
C37 O2 C15 C95 9(2) . . . . ?
C37 O2 C15 C3 -171.1(17) . . . . ?
C149 C156 C89 C81 -1(3) . . . . ?
C149 C77 O3 C157 -29(3) . . . . ?
C75 C81 C89 C156 -2(3) . . . . ?
C75 C77 O3 C157 168.2(19) . . . . ?
C151 C19 C153 F29 -176.7(18) . . . . ?
C151 C19 C153 C47 -1(3) . . . . ?
C155 O11 C77 C149 52(8) . . . . ?
C155 O11 C77 C75 -155(6) . . . . ?
C39 O2 C15 C95 -163(2) . . . . ?
C39 O2 C15 C3 16(3) . . . . ?

loop_
_smtbx_masks_void_nr
_smtbx_masks_void_average_x
_smtbx_masks_void_average_y
_smtbx_masks_void_average_z
_smtbx_masks_void_volume
_smtbx_masks_void_count_electrons
_smtbx_masks_void_content
1 -0.227 0.327 0.605 522.1 91.1 '1 CH2Cl2,2.725 CH3OH'
2 -0.227 0.173 0.105 522.1 91.1 '1 CH2Cl2,2.725 CH3OH'
3 0.227 0.827 0.895 522.1 93.8 '1 CH2Cl2,2.725 CH3OH'
4 0.227 0.673 0.395 522.1 93.8 '1 CH2Cl2,2.725 CH3OH'
5 0.239 0.255 0.105 16.4 1.3 '0.25 ?'
6 0.239 0.245 0.605 16.4 1.3 '0.25 ?'
7 0.761 0.745 0.895 16.4 1.3 '0.25 ?'
8 0.761 0.755 0.395 16.4 1.3 '0.25 ?'
